data_7041881
loop_
_publ_author_name
'Guo, Zhiqiang'
'Wang, Yakong'
'Cao, Wei'
'Chao, Jianbin'
'Wei, Xuehong'

_publ_section_title
;
 Structural diversity of alkali-metal (Li, Na, K) alkyl zincates
 containing bidentate aminopyrrolyl ligands: from molecular complexes to
 coordination polymers.
;
_journal_issue 9
_journal_name_full 'Dalton transactions (Cambridge, England : 2003)'
_journal_page_first 2765
_journal_page_last 2769
_journal_paper_doi 10.1039/c7dt00052a
_journal_volume 46
_journal_year 2017
_chemical_formula_sum 'C60 H108 N8 Na4 O4 Zn4'
_chemical_formula_weight 1358.98
_space_group_crystal_system monoclinic
_space_group_IT_number 14
_space_group_name_Hall '-P 2ybc'
_space_group_name_H-M_alt 'P 1 21/c 1'
_symmetry_space_group_name_Hall '-P 2ybc'
_symmetry_space_group_name_H-M 'P 1 21/c 1'
_atom_sites_solution_hydrogens geom
_audit_creation_method SHELXL-2014/7
_audit_update_record
;
2016-12-21 deposited with the CCDC.
2017-01-30 downloaded from the CCDC.
;
_cell_angle_alpha 90
_cell_angle_beta 108.3020(10)
_cell_angle_gamma 90
_cell_formula_units_Z 4
_cell_length_a 23.1503(9)
_cell_length_b 21.5759(9)
_cell_length_c 17.4754(6)
_cell_measurement_reflns_used 9981
_cell_measurement_temperature 200(2)
_cell_measurement_theta_max 24.56
_cell_measurement_theta_min 2.78
_cell_volume 8287.2(6)
_computing_structure_refinement 'SHELXL-2014/7 (Sheldrick, 2014)'
_diffrn_ambient_temperature 200(2)
_diffrn_measured_fraction_theta_full 0.968
_diffrn_measured_fraction_theta_max 0.968
_diffrn_measurement_device_type 'Bruker APEX-II CCD'
_diffrn_measurement_method '\f and \w scans'
_diffrn_radiation_type MoK\a
_diffrn_radiation_wavelength 0.71073
_diffrn_reflns_av_R_equivalents 0.0511
_diffrn_reflns_av_unetI/netI 0.0681
_diffrn_reflns_Laue_measured_fraction_full 0.968
_diffrn_reflns_Laue_measured_fraction_max 0.968
_diffrn_reflns_limit_h_max 27
_diffrn_reflns_limit_h_min -27
_diffrn_reflns_limit_k_max 25
_diffrn_reflns_limit_k_min -25
_diffrn_reflns_limit_l_max 16
_diffrn_reflns_limit_l_min -20
_diffrn_reflns_number 69166
_diffrn_reflns_point_group_measured_fraction_full 0.968
_diffrn_reflns_point_group_measured_fraction_max 0.968
_diffrn_reflns_theta_full 25.050
_diffrn_reflns_theta_max 25.050
_diffrn_reflns_theta_min 2.780
_exptl_absorpt_coefficient_mu 1.204
_exptl_crystal_colour colorless
_exptl_crystal_density_diffrn 1.089
_exptl_crystal_description block
_exptl_crystal_F_000 2880
_exptl_crystal_size_max 0.400
_exptl_crystal_size_mid 0.370
_exptl_crystal_size_min 0.350
_refine_diff_density_max 0.941
_refine_diff_density_min -0.860
_refine_diff_density_rms 0.086
_refine_ls_extinction_method none
_refine_ls_goodness_of_fit_ref 1.075
_refine_ls_hydrogen_treatment constr
_refine_ls_matrix_type full
_refine_ls_number_parameters 820
_refine_ls_number_reflns 14215
_refine_ls_number_restraints 207
_refine_ls_restrained_S_all 1.080
_refine_ls_R_factor_all 0.1115
_refine_ls_R_factor_gt 0.0680
_refine_ls_shift/su_max 0.003
_refine_ls_shift/su_mean 0.000
_refine_ls_structure_factor_coef Fsqd
_refine_ls_weighting_details 'w=1/[\s^2^(Fo^2^)+(0.1134P)^2^+4.1224P] where P=(Fo^2^+2Fc^2^)/3'
_refine_ls_weighting_scheme calc
_refine_ls_wR_factor_gt 0.1908
_refine_ls_wR_factor_ref 0.2089
_reflns_Friedel_coverage 0.000
_reflns_number_gt 8845
_reflns_number_total 14215
_reflns_threshold_expression 'I > 2\s(I)'
_cod_data_source_file c7dt00052a2.cif
_cod_data_source_block 3
_cod_depositor_comments 'Adding full bibliography for 7041881--7041884.cif.'
_cod_database_code 7041881
_shelx_shelxl_version_number 2014/7
_shelx_space_group_comment
;
The symmetry employed for this shelxl refinement is uniquely defined
by the following loop, which should always be used as a source of
symmetry information in preference to the above space-group names.
They are only intended as comments.
;
_shelx_estimated_absorpt_t_min 0.644
_shelx_estimated_absorpt_t_max 0.678

loop_
_space_group_symop_operation_xyz
'x, y, z'
'-x, y+1/2, -z+1/2'
'-x, -y, -z'
'x, -y-1/2, z-1/2'

loop_
_atom_site_label
_atom_site_type_symbol
_atom_site_fract_x
_atom_site_fract_y
_atom_site_fract_z
_atom_site_U_iso_or_equiv
_atom_site_adp_type
_atom_site_occupancy
_atom_site_site_symmetry_order
_atom_site_calc_flag
_atom_site_refinement_flags_posn
_atom_site_refinement_flags_adp
_atom_site_refinement_flags_occupancy
_atom_site_disorder_assembly
_atom_site_disorder_group
O2 O 0.3928(3) 0.0479(2) 0.7806(3) 0.0857(15) Uani 1 1 d D . . . .
C27A C 0.3532(12) 0.0072(11) 0.8008(15) 0.146(10) Uani 0.466(17) 1 d D U P A 1
H27A H 0.3165 0.0296 0.8031 0.176 Uiso 0.466(17) 1 calc R U P A 1
H27B H 0.3733 -0.0116 0.8543 0.176 Uiso 0.466(17) 1 calc R U P A 1
C28A C 0.3361(11) -0.0418(9) 0.7380(12) 0.117(9) Uani 0.466(17) 1 d D U P A 1
H28A H 0.2914 -0.0447 0.7135 0.141 Uiso 0.466(17) 1 calc R U P A 1
H28B H 0.3524 -0.0827 0.7602 0.141 Uiso 0.466(17) 1 calc R U P A 1
C29A C 0.3671(9) -0.0181(11) 0.6752(11) 0.114(8) Uani 0.466(17) 1 d D U P A 1
H29A H 0.3783 -0.0525 0.6453 0.137 Uiso 0.466(17) 1 calc R U P A 1
H29B H 0.3413 0.0122 0.6369 0.137 Uiso 0.466(17) 1 calc R U P A 1
C30A C 0.4207(8) 0.0113(10) 0.7328(13) 0.083(7) Uani 0.466(17) 1 d D U P A 1
H30A H 0.4489 -0.0200 0.7660 0.099 Uiso 0.466(17) 1 calc R U P A 1
H30B H 0.4429 0.0375 0.7049 0.099 Uiso 0.466(17) 1 calc R U P A 1
C27B C 0.4042(11) 0.0099(14) 0.7192(18) 0.156(14) Uani 0.534(17) 1 d D U P A 2
H27C H 0.4468 -0.0050 0.7369 0.188 Uiso 0.534(17) 1 calc R U P A 2
H27D H 0.3969 0.0337 0.6687 0.188 Uiso 0.534(17) 1 calc R U P A 2
C28B C 0.3619(11) -0.0423(10) 0.7070(19) 0.172(12) Uani 0.534(17) 1 d D U P A 2
H28C H 0.3725 -0.0712 0.7534 0.206 Uiso 0.534(17) 1 calc R U P A 2
H28D H 0.3583 -0.0653 0.6567 0.206 Uiso 0.534(17) 1 calc R U P A 2
C29B C 0.3042(8) -0.0034(12) 0.7011(14) 0.161(10) Uani 0.534(17) 1 d D U P A 2
H29C H 0.2876 0.0161 0.6474 0.193 Uiso 0.534(17) 1 calc R U P A 2
H29D H 0.2722 -0.0291 0.7120 0.193 Uiso 0.534(17) 1 calc R U P A 2
C30B C 0.3278(6) 0.0427(9) 0.7637(12) 0.112(7) Uani 0.534(17) 1 d D U P A 2
H30C H 0.3083 0.0833 0.7457 0.134 Uiso 0.534(17) 1 calc R U P A 2
H30D H 0.3186 0.0304 0.8132 0.134 Uiso 0.534(17) 1 calc R U P A 2
O3 O 0.9750(3) 0.3628(3) 0.7253(4) 0.108(2) Uani 1 1 d D . . . .
C53A C 0.9967(8) 0.3973(14) 0.7987(13) 0.197(11) Uani 0.636(19) 1 d D U P B 1
H53A H 0.9831 0.3778 0.8413 0.237 Uiso 0.636(19) 1 calc R U P B 1
H53B H 0.9811 0.4403 0.7905 0.237 Uiso 0.636(19) 1 calc R U P B 1
C54A C 1.0626(7) 0.3969(10) 0.8213(9) 0.122(7) Uani 0.636(19) 1 d D U P B 1
H54A H 1.0801 0.3569 0.8455 0.146 Uiso 0.636(19) 1 calc R U P B 1
H54B H 1.0811 0.4313 0.8584 0.146 Uiso 0.636(19) 1 calc R U P B 1
C55A C 1.0690(7) 0.4067(10) 0.7341(12) 0.129(7) Uani 0.636(19) 1 d D U P B 1
H55A H 1.0610 0.4502 0.7158 0.155 Uiso 0.636(19) 1 calc R U P B 1
H55B H 1.1096 0.3940 0.7321 0.155 Uiso 0.636(19) 1 calc R U P B 1
C56A C 1.0218(7) 0.3656(11) 0.6881(10) 0.143(8) Uani 0.636(19) 1 d D U P B 1
H56A H 1.0048 0.3810 0.6322 0.172 Uiso 0.636(19) 1 calc R U P B 1
H56B H 1.0388 0.3237 0.6864 0.172 Uiso 0.636(19) 1 calc R U P B 1
C53B C 1.0133(14) 0.4025(19) 0.6957(17) 0.194(18) Uani 0.364(19) 1 d D U P B 2
H53C H 0.9891 0.4355 0.6606 0.232 Uiso 0.364(19) 1 calc R U P B 2
H53D H 1.0350 0.3784 0.6649 0.232 Uiso 0.364(19) 1 calc R U P B 2
C54B C 1.0561(13) 0.4289(14) 0.768(2) 0.132(12) Uani 0.364(19) 1 d D U P B 2
H54C H 1.0370 0.4552 0.8001 0.158 Uiso 0.364(19) 1 calc R U P B 2
H54D H 1.0915 0.4499 0.7595 0.158 Uiso 0.364(19) 1 calc R U P B 2
C55B C 1.0713(10) 0.348(2) 0.806(2) 0.200(19) Uani 0.364(19) 1 d D U P B 2
H55C H 1.0774 0.3180 0.7660 0.241 Uiso 0.364(19) 1 calc R U P B 2
H55D H 1.1028 0.3436 0.8589 0.241 Uiso 0.364(19) 1 calc R U P B 2
C56B C 1.0102(8) 0.3517(11) 0.8083(9) 0.076(8) Uani 0.364(19) 1 d D U P B 2
H56C H 1.0056 0.3862 0.8434 0.092 Uiso 0.364(19) 1 calc R U P B 2
H56D H 0.9979 0.3125 0.8282 0.092 Uiso 0.364(19) 1 calc R U P B 2
Zn1 Zn 0.38702(3) 0.34463(3) 0.73157(4) 0.0434(2) Uani 1 1 d . . . . .
Zn2 Zn 0.30708(3) 0.32848(3) 0.82671(4) 0.0455(2) Uani 1 1 d . . . . .
Zn3 Zn 0.72781(3) 0.21082(3) 0.53099(4) 0.0415(2) Uani 1 1 d . . . . .
Zn4 Zn 0.77070(3) 0.15902(4) 0.68908(4) 0.0555(2) Uani 1 1 d . . . . .
Na1 Na 0.43296(11) 0.14575(10) 0.80938(13) 0.0507(6) Uani 1 1 d . . . . .
Na2 Na 0.38435(13) 0.23153(14) 1.05627(16) 0.0791(8) Uani 1 1 d . . . . .
Na3 Na 0.79505(12) 0.25230(14) 0.39054(16) 0.0746(8) Uani 1 1 d . . . . .
Na4 Na 0.87272(11) 0.34043(12) 0.67333(15) 0.0605(7) Uani 1 1 d . . . . .
O1 O 0.5280(2) 0.1031(3) 0.8760(3) 0.0882(11) Uani 1 1 d . U . . .
O4 O 0.8449(3) 0.4459(2) 0.6554(4) 0.0934(16) Uani 1 1 d . . . . .
N1 N 0.4121(2) 0.25341(19) 0.7185(3) 0.0400(11) Uani 1 1 d . . . . .
N2 N 0.29887(19) 0.3068(2) 0.7059(3) 0.0426(11) Uani 1 1 d . . . . .
N3 N 0.3485(2) 0.2489(2) 0.8855(3) 0.0449(11) Uani 1 1 d . . . . .
N4 N 0.3978(2) 0.35873(19) 0.8519(3) 0.0407(11) Uani 1 1 d . . . . .
N5 N 0.8005(2) 0.2724(2) 0.5435(3) 0.0504(12) Uani 1 1 d . . . . .
N6 N 0.7988(2) 0.1488(2) 0.5882(3) 0.0476(12) Uani 1 1 d . . . . .
N7 N 0.8179(2) 0.2382(3) 0.7444(3) 0.0617(14) Uani 1 1 d . . . . .
N8 N 0.70189(19) 0.2242(2) 0.6319(3) 0.0471(12) Uani 1 1 d . . . . .
C1 C 0.4593(3) 0.2243(3) 0.7016(3) 0.0456(14) Uani 1 1 d . . . . .
H1 H 0.5001 0.2389 0.7184 0.055 Uiso 1 1 calc R U . . .
C2 C 0.4400(3) 0.1713(3) 0.6573(3) 0.0498(15) Uani 1 1 d . . . . .
H2 H 0.4642 0.1430 0.6387 0.060 Uiso 1 1 calc R U . . .
C3 C 0.3762(3) 0.1675(2) 0.6451(3) 0.0496(15) Uani 1 1 d . . . . .
H3 H 0.3491 0.1364 0.6160 0.059 Uiso 1 1 calc R U . . .
C4 C 0.3614(3) 0.2184(2) 0.6841(3) 0.0382(13) Uani 1 1 d . . . . .
C5 C 0.3020(2) 0.2391(3) 0.6936(3) 0.0448(14) Uani 1 1 d . . . . .
H5A H 0.2684 0.2270 0.6449 0.054 Uiso 1 1 calc R U . . .
H5B H 0.2957 0.2173 0.7403 0.054 Uiso 1 1 calc R U . . .
C6 C 0.2481(3) 0.3366(3) 0.6406(4) 0.0591(17) Uani 1 1 d . . . . .
C7 C 0.2566(3) 0.3282(3) 0.5570(4) 0.071(2) Uani 1 1 d . . . . .
H7A H 0.2965 0.3443 0.5584 0.107 Uiso 1 1 calc R U . . .
H7B H 0.2246 0.3509 0.5164 0.107 Uiso 1 1 calc R U . . .
H7C H 0.2541 0.2840 0.5431 0.107 Uiso 1 1 calc R U . . .
C8 C 0.1856(3) 0.3110(4) 0.6412(4) 0.081(2) Uani 1 1 d . . . . .
H8A H 0.1838 0.2663 0.6305 0.121 Uiso 1 1 calc R U . . .
H8B H 0.1529 0.3319 0.5995 0.121 Uiso 1 1 calc R U . . .
H8C H 0.1806 0.3186 0.6941 0.121 Uiso 1 1 calc R U . . .
C9 C 0.2479(3) 0.4045(3) 0.6561(4) 0.070(2) Uani 1 1 d . . . . .
H9A H 0.2420 0.4117 0.7085 0.106 Uiso 1 1 calc R U . . .
H9B H 0.2147 0.4242 0.6137 0.106 Uiso 1 1 calc R U . . .
H9C H 0.2868 0.4225 0.6563 0.106 Uiso 1 1 calc R U . . .
C10 C 0.4189(3) 0.3989(3) 0.6574(4) 0.0644(18) Uani 1 1 d . . . . .
H10A H 0.3894 0.3971 0.6024 0.077 Uiso 1 1 calc R U . . .
H10B H 0.4205 0.4424 0.6761 0.077 Uiso 1 1 calc R U . . .
C11 C 0.4807(3) 0.3814(3) 0.6530(4) 0.079(2) Uani 1 1 d . . . . .
H11A H 0.5107 0.3844 0.7068 0.119 Uiso 1 1 calc R U . . .
H11B H 0.4921 0.4097 0.6162 0.119 Uiso 1 1 calc R U . . .
H11C H 0.4796 0.3388 0.6332 0.119 Uiso 1 1 calc R U . . .
C12 C 0.4100(2) 0.2535(2) 0.9118(3) 0.0369(12) Uani 1 1 d . . . . .
C13 C 0.4352(3) 0.1977(3) 0.9456(3) 0.0448(14) Uani 1 1 d . . . . .
H13 H 0.4773 0.1888 0.9691 0.054 Uiso 1 1 calc R U . . .
C14 C 0.3864(3) 0.1568(3) 0.9385(3) 0.0477(15) Uani 1 1 d . . . . .
H14 H 0.3889 0.1148 0.9555 0.057 Uiso 1 1 calc R U . . .
C15 C 0.3348(3) 0.1897(3) 0.9021(3) 0.0488(15) Uani 1 1 d . . . . .
H15 H 0.2934 0.1708 0.8808 0.059 Uiso 1 1 calc R U . . .
C16 C 0.4399(2) 0.3129(3) 0.9022(3) 0.0466(14) Uani 1 1 d . . . . .
H16A H 0.4594 0.3310 0.9562 0.056 Uiso 1 1 calc R U . . .
H16B H 0.4723 0.3039 0.8779 0.056 Uiso 1 1 calc R U . . .
C17 C 0.4142(3) 0.4234(3) 0.8824(3) 0.0510(15) Uani 1 1 d . . . . .
C18 C 0.4785(3) 0.4406(3) 0.8839(4) 0.0690(19) Uani 1 1 d . . . . .
H18A H 0.5077 0.4120 0.9193 0.103 Uiso 1 1 calc R U . . .
H18B H 0.4877 0.4831 0.9041 0.103 Uiso 1 1 calc R U . . .
H18C H 0.4814 0.4379 0.8292 0.103 Uiso 1 1 calc R U . . .
C19 C 0.3703(3) 0.4692(3) 0.8250(4) 0.0656(18) Uani 1 1 d . . . . .
H19A H 0.3745 0.4659 0.7711 0.098 Uiso 1 1 calc R U . . .
H19B H 0.3800 0.5116 0.8452 0.098 Uiso 1 1 calc R U . . .
H19C H 0.3283 0.4594 0.8222 0.098 Uiso 1 1 calc R U . . .
C20 C 0.4070(3) 0.4323(3) 0.9663(4) 0.072(2) Uani 1 1 d . . . . .
H20A H 0.3650 0.4232 0.9637 0.108 Uiso 1 1 calc R U . . .
H20B H 0.4169 0.4752 0.9839 0.108 Uiso 1 1 calc R U . . .
H20C H 0.4346 0.4041 1.0047 0.108 Uiso 1 1 calc R U . . .
C21 C 0.2389(3) 0.3647(4) 0.8608(4) 0.073(2) Uani 1 1 d . . . . .
H21A H 0.2387 0.4101 0.8525 0.088 Uiso 1 1 calc R U . . .
H21B H 0.2000 0.3484 0.8243 0.088 Uiso 1 1 calc R U . . .
C22 C 0.2400(4) 0.3533(5) 0.9439(5) 0.115(3) Uani 1 1 d . . . . .
H22A H 0.2300 0.3098 0.9498 0.173 Uiso 1 1 calc R U . . .
H22B H 0.2100 0.3801 0.9566 0.173 Uiso 1 1 calc R U . . .
H22C H 0.2806 0.3625 0.9809 0.173 Uiso 1 1 calc R U . . .
C23 C 0.5820(4) 0.1070(4) 0.8551(6) 0.0994(13) Uani 1 1 d . U . . .
H23A H 0.5881 0.1500 0.8394 0.119 Uiso 1 1 calc R U . . .
H23B H 0.5794 0.0794 0.8089 0.119 Uiso 1 1 calc R U . . .
C24 C 0.6316(4) 0.0886(5) 0.9237(6) 0.1068(14) Uani 1 1 d . U . . .
H24A H 0.6595 0.0606 0.9073 0.128 Uiso 1 1 calc R U . . .
H24B H 0.6549 0.1253 0.9507 0.128 Uiso 1 1 calc R U . . .
C25 C 0.6051(4) 0.0576(5) 0.9758(6) 0.1065(14) Uani 1 1 d . U . . .
H25A H 0.6176 0.0778 1.0294 0.128 Uiso 1 1 calc R U . . .
H25B H 0.6187 0.0139 0.9828 0.128 Uiso 1 1 calc R U . . .
C26 C 0.5379(4) 0.0606(4) 0.9391(5) 0.0963(13) Uani 1 1 d . U . . .
H26A H 0.5213 0.0195 0.9186 0.116 Uiso 1 1 calc R U . . .
H26B H 0.5185 0.0749 0.9791 0.116 Uiso 1 1 calc R U . . .
C31 C 0.8094(3) 0.3287(3) 0.5117(4) 0.0581(17) Uani 1 1 d . . . . .
H31 H 0.7793 0.3598 0.4926 0.070 Uiso 1 1 calc R U . . .
C32 C 0.8684(3) 0.3328(3) 0.5119(4) 0.0668(19) Uani 1 1 d . . . . .
H32 H 0.8864 0.3666 0.4929 0.080 Uiso 1 1 calc R U . . .
C33 C 0.8979(3) 0.2765(3) 0.5465(4) 0.0656(19) Uani 1 1 d . . . . .
H33 H 0.9393 0.2657 0.5555 0.079 Uiso 1 1 calc R U . . .
C34 C 0.8542(2) 0.2407(3) 0.5640(3) 0.0439(14) Uani 1 1 d . . . . .
C35 C 0.8580(2) 0.1779(3) 0.6014(4) 0.0508(15) Uani 1 1 d . . . . .
H35A H 0.8832 0.1508 0.5789 0.061 Uiso 1 1 calc R U . . .
H35B H 0.8787 0.1816 0.6601 0.061 Uiso 1 1 calc R U . . .
C36 C 0.7980(3) 0.0838(3) 0.5541(4) 0.0633(18) Uani 1 1 d . . . . .
C37 C 0.7352(3) 0.0555(3) 0.5439(5) 0.078(2) Uani 1 1 d . . . . .
H37A H 0.7293 0.0514 0.5968 0.117 Uiso 1 1 calc R U . . .
H37B H 0.7325 0.0146 0.5188 0.117 Uiso 1 1 calc R U . . .
H37C H 0.7036 0.0826 0.5096 0.117 Uiso 1 1 calc R U . . .
C38 C 0.8467(3) 0.0428(3) 0.6126(5) 0.094(3) Uani 1 1 d . . . . .
H38A H 0.8872 0.0572 0.6145 0.140 Uiso 1 1 calc R U . . .
H38B H 0.8413 -0.0003 0.5938 0.140 Uiso 1 1 calc R U . . .
H38C H 0.8424 0.0453 0.6665 0.140 Uiso 1 1 calc R U . . .
C39 C 0.8072(4) 0.0866(4) 0.4717(5) 0.084(2) Uani 1 1 d . . . . .
H39A H 0.7746 0.1114 0.4350 0.126 Uiso 1 1 calc R U . . .
H39B H 0.8062 0.0446 0.4501 0.126 Uiso 1 1 calc R U . . .
H39C H 0.8466 0.1057 0.4768 0.126 Uiso 1 1 calc R U . . .
C40 C 0.6795(3) 0.2126(3) 0.4116(4) 0.0575(16) Uani 1 1 d . . . . .
H40A H 0.6822 0.2555 0.3931 0.069 Uiso 1 1 calc R U . . .
H40B H 0.7020 0.1862 0.3842 0.069 Uiso 1 1 calc R U . . .
C41 C 0.6141(3) 0.1941(4) 0.3786(4) 0.081(2) Uani 1 1 d . . . . .
H41A H 0.6094 0.1512 0.3941 0.121 Uiso 1 1 calc R U . . .
H41B H 0.6007 0.1974 0.3197 0.121 Uiso 1 1 calc R U . . .
H41C H 0.5894 0.2215 0.4004 0.121 Uiso 1 1 calc R U . . .
C42 C 0.8701(3) 0.2541(4) 0.8021(4) 0.0664(19) Uani 1 1 d . . . . .
H42 H 0.9045 0.2279 0.8220 0.080 Uiso 1 1 calc R U . . .
C43 C 0.8662(3) 0.3136(4) 0.8276(4) 0.073(2) Uani 1 1 d . . . . .
H43 H 0.8964 0.3352 0.8684 0.088 Uiso 1 1 calc R U . . .
C44 C 0.8083(3) 0.3368(3) 0.7814(4) 0.0639(18) Uani 1 1 d . . . . .
H44 H 0.7922 0.3768 0.7847 0.077 Uiso 1 1 calc R U . . .
C45 C 0.7801(3) 0.2887(3) 0.7301(3) 0.0533(16) Uani 1 1 d . . . . .
C46 C 0.7188(3) 0.2868(3) 0.6658(4) 0.0606(17) Uani 1 1 d . . . . .
H46A H 0.6874 0.3016 0.6891 0.073 Uiso 1 1 calc R U . . .
H46B H 0.7192 0.3154 0.6217 0.073 Uiso 1 1 calc R U . . .
C47 C 0.6377(2) 0.2092(3) 0.6267(3) 0.0566(17) Uani 1 1 d . . . . .
C48 C 0.5932(3) 0.2565(3) 0.5771(4) 0.0673(19) Uani 1 1 d . . . . .
H48A H 0.6010 0.2969 0.6041 0.101 Uiso 1 1 calc R U . . .
H48B H 0.5515 0.2434 0.5714 0.101 Uiso 1 1 calc R U . . .
H48C H 0.5982 0.2599 0.5236 0.101 Uiso 1 1 calc R U . . .
C49 C 0.6295(3) 0.2032(5) 0.7104(4) 0.104(3) Uani 1 1 d . . . . .
H49A H 0.6563 0.1704 0.7409 0.156 Uiso 1 1 calc R U . . .
H49B H 0.5871 0.1927 0.7043 0.156 Uiso 1 1 calc R U . . .
H49C H 0.6400 0.2426 0.7394 0.156 Uiso 1 1 calc R U . . .
C50 C 0.6214(3) 0.1461(3) 0.5849(4) 0.071(2) Uani 1 1 d . . . . .
H50A H 0.6242 0.1487 0.5301 0.107 Uiso 1 1 calc R U . . .
H50B H 0.5799 0.1348 0.5823 0.107 Uiso 1 1 calc R U . . .
H50C H 0.6499 0.1146 0.6155 0.107 Uiso 1 1 calc R U . . .
C51 C 0.7653(4) 0.0940(6) 0.7704(6) 0.139(5) Uani 1 1 d . . . . .
H51A H 0.7428 0.1125 0.8046 0.166 Uiso 1 1 calc R U . . .
H51B H 0.7404 0.0593 0.7403 0.166 Uiso 1 1 calc R U . . .
C52A C 0.8184(7) 0.0697(8) 0.8205(10) 0.123(6) Uani 0.6 1 d . U P . .
H52A H 0.8291 0.0324 0.7958 0.184 Uiso 1 1 calc R U . . .
H52B H 0.8131 0.0588 0.8723 0.184 Uiso 1 1 calc R U . . .
H52C H 0.8511 0.1003 0.8292 0.184 Uiso 1 1 calc R U . . .
C52B C 0.7670(12) 0.0900(12) 0.8380(17) 0.116(8) Uani 0.4 1 d . U P . .
C57 C 0.8789(5) 0.4883(6) 0.6265(9) 0.165(3) Uani 1 1 d . U . . .
H57A H 0.9011 0.4668 0.5942 0.198 Uiso 1 1 calc R U . . .
H57B H 0.9087 0.5101 0.6717 0.198 Uiso 1 1 calc R U . . .
C58 C 0.8354(5) 0.5316(6) 0.5769(9) 0.167(3) Uani 1 1 d . U . . .
H58A H 0.8491 0.5746 0.5923 0.200 Uiso 1 1 calc R U . . .
H58B H 0.8322 0.5256 0.5196 0.200 Uiso 1 1 calc R U . . .
C59 C 0.7787(6) 0.5221(6) 0.5873(9) 0.166(3) Uani 1 1 d . U . . .
H59A H 0.7469 0.5176 0.5344 0.199 Uiso 1 1 calc R U . . .
H59B H 0.7680 0.5577 0.6160 0.199 Uiso 1 1 calc R U . . .
C60 C 0.7833(5) 0.4671(6) 0.6333(9) 0.164(3) Uani 1 1 d . U . . .
H60A H 0.7556 0.4350 0.6012 0.197 Uiso 1 1 calc R U . . .
H60B H 0.7717 0.4755 0.6823 0.197 Uiso 1 1 calc R U . . .

loop_
_atom_site_aniso_label
_atom_site_aniso_U_11
_atom_site_aniso_U_22
_atom_site_aniso_U_33
_atom_site_aniso_U_23
_atom_site_aniso_U_13
_atom_site_aniso_U_12
O2 0.110(4) 0.074(3) 0.076(4) -0.019(3) 0.032(3) -0.011(3)
C27A 0.146(10) 0.146(10) 0.147(10) 0.000(2) 0.047(4) -0.001(2)
C28A 0.117(9) 0.117(9) 0.118(9) -0.002(2) 0.037(3) -0.001(2)
C29A 0.114(8) 0.113(8) 0.114(8) -0.001(2) 0.035(3) 0.000(2)
C30A 0.083(7) 0.080(7) 0.083(8) -0.003(2) 0.024(3) 0.001(2)
C27B 0.157(14) 0.155(14) 0.157(14) -0.001(2) 0.048(5) 0.001(2)
C28B 0.172(12) 0.171(12) 0.171(12) -0.001(2) 0.054(4) 0.000(2)
C29B 0.161(10) 0.161(10) 0.161(10) 0.000(2) 0.050(4) -0.001(2)
C30B 0.112(7) 0.111(7) 0.112(7) -0.001(2) 0.036(3) -0.002(2)
O3 0.083(4) 0.158(5) 0.085(4) -0.012(4) 0.029(3) -0.058(4)
C53A 0.197(11) 0.197(11) 0.197(11) 0.000(2) 0.062(4) 0.000(2)
C54A 0.121(7) 0.123(7) 0.122(7) 0.000(2) 0.037(3) -0.001(2)
C55A 0.128(7) 0.130(7) 0.130(7) -0.001(2) 0.041(3) -0.001(2)
C56A 0.143(8) 0.143(8) 0.143(8) -0.002(2) 0.045(3) -0.001(2)
C53B 0.194(19) 0.194(19) 0.194(19) 0.000(2) 0.061(6) 0.000(2)
C54B 0.131(12) 0.131(12) 0.132(12) 0.000(2) 0.041(4) -0.001(2)
C55B 0.200(19) 0.201(19) 0.200(19) 0.000(2) 0.063(6) 0.000(2)
C56B 0.076(8) 0.077(8) 0.076(8) 0.001(2) 0.023(3) -0.002(2)
Zn1 0.0561(4) 0.0374(4) 0.0363(4) -0.0021(3) 0.0141(3) -0.0012(3)
Zn2 0.0433(4) 0.0511(4) 0.0398(4) -0.0047(3) 0.0099(3) 0.0057(3)
Zn3 0.0399(4) 0.0517(4) 0.0330(4) 0.0039(3) 0.0115(3) 0.0003(3)
Zn4 0.0476(4) 0.0769(5) 0.0411(4) 0.0171(4) 0.0128(3) 0.0060(4)
Na1 0.0717(15) 0.0504(13) 0.0293(12) 0.0020(10) 0.0147(11) 0.0063(11)
Na2 0.094(2) 0.099(2) 0.0559(17) -0.0402(15) 0.0402(16) -0.0264(17)
Na3 0.0705(17) 0.110(2) 0.0504(16) -0.0094(15) 0.0295(14) -0.0035(16)
Na4 0.0563(14) 0.0774(17) 0.0499(15) -0.0033(12) 0.0199(12) -0.0116(13)
O1 0.080(2) 0.104(3) 0.089(3) 0.026(2) 0.039(2) 0.021(2)
O4 0.104(4) 0.075(3) 0.107(5) 0.008(3) 0.042(4) 0.000(3)
N1 0.051(3) 0.039(2) 0.030(3) 0.000(2) 0.012(2) -0.001(2)
N2 0.042(3) 0.043(3) 0.036(3) -0.001(2) 0.002(2) 0.009(2)
N3 0.048(3) 0.048(3) 0.040(3) 0.000(2) 0.016(2) -0.002(2)
N4 0.047(3) 0.036(2) 0.032(3) -0.007(2) 0.004(2) 0.000(2)
N5 0.050(3) 0.057(3) 0.045(3) 0.006(2) 0.017(2) -0.005(2)
N6 0.045(3) 0.052(3) 0.045(3) 0.007(2) 0.014(2) 0.006(2)
N7 0.050(3) 0.095(4) 0.036(3) 0.000(3) 0.008(3) 0.010(3)
N8 0.038(3) 0.068(3) 0.033(3) -0.006(2) 0.008(2) 0.000(2)
C1 0.040(3) 0.055(4) 0.047(4) 0.008(3) 0.021(3) 0.003(3)
C2 0.070(4) 0.051(4) 0.031(3) 0.002(3) 0.019(3) 0.017(3)
C3 0.074(4) 0.035(3) 0.034(3) -0.003(2) 0.008(3) 0.008(3)
C4 0.058(3) 0.031(3) 0.024(3) 0.002(2) 0.011(3) 0.002(3)
C5 0.043(3) 0.057(4) 0.033(3) -0.011(3) 0.010(3) -0.006(3)
C6 0.058(4) 0.064(4) 0.045(4) -0.012(3) 0.002(3) 0.011(3)
C7 0.083(5) 0.086(5) 0.034(4) -0.001(3) 0.003(4) 0.021(4)
C8 0.059(4) 0.114(6) 0.053(5) -0.015(4) -0.007(4) 0.020(4)
C9 0.076(5) 0.075(5) 0.049(4) 0.009(3) 0.003(4) 0.025(4)
C10 0.103(6) 0.049(4) 0.045(4) 0.000(3) 0.028(4) 0.003(4)
C11 0.101(6) 0.079(5) 0.070(5) 0.001(4) 0.044(5) -0.029(4)
C12 0.046(3) 0.042(3) 0.021(3) -0.003(2) 0.009(2) 0.000(3)
C13 0.054(3) 0.051(3) 0.028(3) -0.004(3) 0.012(3) 0.012(3)
C14 0.071(4) 0.038(3) 0.031(3) -0.001(2) 0.012(3) -0.002(3)
C15 0.062(4) 0.048(3) 0.039(3) -0.011(3) 0.019(3) -0.018(3)
C16 0.041(3) 0.055(3) 0.036(3) -0.002(3) 0.000(3) -0.005(3)
C17 0.067(4) 0.049(3) 0.034(3) -0.008(3) 0.010(3) -0.005(3)
C18 0.082(5) 0.044(4) 0.076(5) -0.008(3) 0.018(4) -0.019(3)
C19 0.087(5) 0.045(4) 0.056(4) -0.009(3) 0.010(4) 0.007(3)
C20 0.100(5) 0.063(4) 0.050(4) -0.018(3) 0.016(4) -0.006(4)
C21 0.059(4) 0.108(6) 0.057(5) 0.006(4) 0.026(4) 0.026(4)
C22 0.086(6) 0.195(10) 0.077(6) 0.031(6) 0.044(5) 0.031(6)
C23 0.089(3) 0.112(3) 0.100(3) 0.024(2) 0.033(2) 0.020(3)
C24 0.093(3) 0.117(3) 0.107(3) 0.022(2) 0.027(2) 0.019(3)
C25 0.096(3) 0.115(3) 0.104(3) 0.022(2) 0.025(2) 0.021(3)
C26 0.088(2) 0.108(3) 0.096(3) 0.025(2) 0.032(2) 0.021(2)
C31 0.069(4) 0.054(4) 0.052(4) 0.004(3) 0.020(3) -0.005(3)
C32 0.076(5) 0.073(5) 0.065(5) -0.001(4) 0.042(4) -0.022(4)
C33 0.049(4) 0.085(5) 0.069(5) -0.007(4) 0.027(4) -0.007(4)
C34 0.038(3) 0.057(4) 0.039(3) 0.003(3) 0.016(3) 0.005(3)
C35 0.038(3) 0.068(4) 0.047(4) 0.002(3) 0.015(3) 0.011(3)
C36 0.071(4) 0.053(4) 0.066(5) 0.004(3) 0.022(4) 0.011(3)
C37 0.083(5) 0.048(4) 0.099(6) -0.008(4) 0.023(5) -0.009(4)
C38 0.086(5) 0.069(5) 0.121(7) 0.015(5) 0.025(5) 0.030(4)
C39 0.099(6) 0.086(5) 0.078(6) -0.017(4) 0.044(5) 0.017(5)
C40 0.057(4) 0.076(4) 0.040(4) 0.005(3) 0.015(3) 0.004(3)
C41 0.064(4) 0.119(6) 0.054(5) 0.000(4) 0.011(4) -0.013(4)
C42 0.040(4) 0.120(6) 0.035(4) 0.004(4) 0.006(3) 0.001(4)
C43 0.051(4) 0.128(7) 0.035(4) -0.001(4) 0.007(3) -0.025(4)
C44 0.072(5) 0.081(5) 0.047(4) -0.002(4) 0.030(4) -0.009(4)
C45 0.051(4) 0.083(5) 0.032(3) -0.003(3) 0.022(3) -0.006(4)
C46 0.046(3) 0.082(5) 0.050(4) -0.010(3) 0.011(3) 0.021(3)
C47 0.032(3) 0.104(5) 0.032(3) 0.007(3) 0.008(3) 0.004(3)
C48 0.040(3) 0.100(5) 0.059(4) -0.014(4) 0.011(3) 0.008(4)
C49 0.054(4) 0.214(11) 0.055(5) 0.019(6) 0.033(4) 0.001(5)
C50 0.050(4) 0.087(5) 0.074(5) 0.017(4) 0.015(4) -0.008(4)
C51 0.092(7) 0.225(13) 0.091(7) 0.091(8) 0.018(6) 0.013(7)
C52A 0.126(7) 0.119(7) 0.120(7) 0.004(4) 0.036(4) 0.002(4)
C52B 0.117(9) 0.116(9) 0.113(9) 0.003(4) 0.036(5) 0.002(4)
C57 0.138(6) 0.143(6) 0.216(7) 0.077(5) 0.058(5) 0.007(5)
C58 0.139(5) 0.145(5) 0.217(7) 0.077(5) 0.057(5) 0.007(5)
C59 0.138(5) 0.145(5) 0.216(7) 0.076(5) 0.059(5) 0.009(5)
C60 0.137(5) 0.143(6) 0.216(7) 0.074(5) 0.061(5) 0.011(5)

loop_
_atom_type_symbol
_atom_type_description
_atom_type_scat_dispersion_real
_atom_type_scat_dispersion_imag
_atom_type_scat_source
C C 0.0033 0.0016 'International Tables Vol C Tables 4.2.6.8 and 6.1.1.4'
H H 0.0000 0.0000 'International Tables Vol C Tables 4.2.6.8 and 6.1.1.4'
N N 0.0061 0.0033 'International Tables Vol C Tables 4.2.6.8 and 6.1.1.4'
Na Na 0.0362 0.0249 'International Tables Vol C Tables 4.2.6.8 and 6.1.1.4'
Zn Zn 0.2839 1.4301 'International Tables Vol C Tables 4.2.6.8 and 6.1.1.4'
O O 0.0106 0.0060 'International Tables Vol C Tables 4.2.6.8 and 6.1.1.4'

loop_
_geom_angle_atom_site_label_1
_geom_angle_atom_site_label_2
_geom_angle_atom_site_label_3
_geom_angle
_geom_angle_site_symmetry_1
_geom_angle_site_symmetry_3
C27A O2 C30A 104.5(13) . .
C27B O2 C30B 103.1(12) . .
C27A O2 Na1 141.0(9) . .
C27B O2 Na1 122.1(12) . .
C30A O2 Na1 114.0(8) . .
C30B O2 Na1 116.1(8) . .
O2 C27A C28A 107.7(13) . .
O2 C27A H27A 110.2 . .
C28A C27A H27A 110.2 . .
O2 C27A H27B 110.2 . .
C28A C27A H27B 110.2 . .
H27A C27A H27B 108.5 . .
C27A C28A C29A 102.1(12) . .
C27A C28A H28A 111.3 . .
C29A C28A H28A 111.3 . .
C27A C28A H28B 111.3 . .
C29A C28A H28B 111.3 . .
H28A C28A H28B 109.2 . .
C30A C29A C28A 97.7(12) . .
C30A C29A H29A 112.2 . .
C28A C29A H29A 112.2 . .
C30A C29A H29B 112.2 . .
C28A C29A H29B 112.2 . .
H29A C29A H29B 109.8 . .
O2 C30A C29A 101.3(13) . .
O2 C30A H30A 111.5 . .
C29A C30A H30A 111.5 . .
O2 C30A H30B 111.5 . .
C29A C30A H30B 111.5 . .
H30A C30A H30B 109.3 . .
O2 C27B C28B 106.1(16) . .
O2 C27B H27C 110.5 . .
C28B C27B H27C 110.5 . .
O2 C27B H27D 110.5 . .
C28B C27B H27D 110.5 . .
H27C C27B H27D 108.7 . .
C27B C28B C29B 96.6(14) . .
C27B C28B H28C 112.4 . .
C29B C28B H28C 112.4 . .
C27B C28B H28D 112.4 . .
C29B C28B H28D 112.4 . .
H28C C28B H28D 110.0 . .
C30B C29B C28B 102.0(13) . .
C30B C29B H29C 111.4 . .
C28B C29B H29C 111.4 . .
C30B C29B H29D 111.4 . .
C28B C29B H29D 111.4 . .
H29C C29B H29D 109.2 . .
O2 C30B C29B 109.2(12) . .
O2 C30B H30C 109.8 . .
C29B C30B H30C 109.8 . .
O2 C30B H30D 109.8 . .
C29B C30B H30D 109.8 . .
H30C C30B H30D 108.3 . .
C56A O3 C53A 106.4(11) . .
C53B O3 C56B 104.0(14) . .
C56A O3 Na4 131.5(8) . .
C53A O3 Na4 119.4(8) . .
C53B O3 Na4 130.9(13) . .
C56B O3 Na4 123.1(8) . .
O3 C53A C54A 106.6(13) . .
O3 C53A H53A 110.4 . .
C54A C53A H53A 110.4 . .
O3 C53A H53B 110.4 . .
C54A C53A H53B 110.4 . .
H53A C53A H53B 108.6 . .
C53A C54A C55A 98.3(12) . .
C53A C54A H54A 112.1 . .
C55A C54A H54A 112.1 . .
C53A C54A H54B 112.1 . .
C55A C54A H54B 112.1 . .
H54A C54A H54B 109.7 . .
C56A C55A C54A 99.8(12) . .
C56A C55A H55A 111.8 . .
C54A C55A H55A 111.8 . .
C56A C55A H55B 111.8 . .
C54A C55A H55B 111.8 . .
H55A C55A H55B 109.5 . .
O3 C56A C55A 108.9(12) . .
O3 C56A H56A 109.9 . .
C55A C56A H56A 109.9 . .
O3 C56A H56B 109.9 . .
C55A C56A H56B 109.9 . .
H56A C56A H56B 108.3 . .
O3 C53B C54B 104.2(17) . .
O3 C53B H53C 110.9 . .
C54B C53B H53C 110.9 . .
O3 C53B H53D 110.9 . .
C54B C53B H53D 110.9 . .
H53C C53B H53D 108.9 . .
C53B C54B C55B 87(2) . .
C53B C54B H54C 114.2 . .
C55B C54B H54C 114.2 . .
C53B C54B H54D 114.2 . .
C55B C54B H54D 114.2 . .
H54C C54B H54D 111.4 . .
C56B C55B C54B 83(2) . .
C56B C55B H55C 114.8 . .
C54B C55B H55C 114.8 . .
C56B C55B H55D 114.8 . .
C54B C55B H55D 114.8 . .
H55C C55B H55D 111.9 . .
C55B C56B O3 103.2(16) . .
C55B C56B H56C 111.1 . .
O3 C56B H56C 111.1 . .
C55B C56B H56D 111.1 . .
O3 C56B H56D 111.1 . .
H56C C56B H56D 109.1 . .
C10 Zn1 N4 127.5(2) . .
C10 Zn1 N1 107.6(2) . .
N4 Zn1 N1 107.60(17) . .
C10 Zn1 N2 127.1(2) . .
N4 Zn1 N2 94.23(17) . .
N1 Zn1 N2 84.03(17) . .
C10 Zn1 Zn2 149.47(19) . .
N4 Zn1 Zn2 47.23(12) . .
N1 Zn1 Zn2 101.61(12) . .
N2 Zn1 Zn2 47.19(12) . .
C10 Zn1 Na2 67.76(18) . 4_565
N4 Zn1 Na2 159.45(13) . 4_565
N1 Zn1 Na2 51.89(12) . 4_565
N2 Zn1 Na2 83.15(13) . 4_565
Zn2 Zn1 Na2 128.29(5) . 4_565
C21 Zn2 N3 117.3(2) . .
C21 Zn2 N4 129.8(3) . .
N3 Zn2 N4 83.00(17) . .
C21 Zn2 N2 123.3(2) . .
N3 Zn2 N2 101.21(17) . .
N4 Zn2 N2 92.75(17) . .
C21 Zn2 Zn1 146.4(2) . .
N3 Zn2 Zn1 96.07(12) . .
N4 Zn2 Zn1 45.77(12) . .
N2 Zn2 Zn1 47.15(12) . .
C40 Zn3 N8 131.6(2) . .
C40 Zn3 N5 105.0(2) . .
N8 Zn3 N5 105.20(19) . .
C40 Zn3 N6 126.3(2) . .
N8 Zn3 N6 94.35(18) . .
N5 Zn3 N6 82.74(18) . .
C40 Zn3 Zn4 155.80(19) . .
N8 Zn3 Zn4 47.95(13) . .
N5 Zn3 Zn4 97.08(13) . .
N6 Zn3 Zn4 46.44(13) . .
C51 Zn4 N6 128.8(4) . .
C51 Zn4 N7 112.3(4) . .
N6 Zn4 N7 102.83(19) . .
C51 Zn4 N8 125.8(3) . .
N6 Zn4 N8 93.44(17) . .
N7 Zn4 N8 83.26(19) . .
C51 Zn4 Zn3 150.4(3) . .
N6 Zn4 Zn3 47.58(12) . .
N7 Zn4 Zn3 95.72(14) . .
N8 Zn4 Zn3 45.90(12) . .
O2 Na1 O1 90.0(2) . .
O2 Na1 C13 118.9(2) . .
O1 Na1 C13 88.17(19) . .
O2 Na1 C1 125.4(2) . .
O1 Na1 C1 102.02(19) . .
C13 Na1 C1 114.52(19) . .
O2 Na1 C2 96.57(19) . .
O1 Na1 C2 103.12(19) . .
C13 Na1 C2 142.92(19) . .
C1 Na1 C2 28.91(17) . .
O2 Na1 N1 131.26(18) . .
O1 Na1 N1 125.78(18) . .
C13 Na1 N1 96.47(16) . .
C1 Na1 N1 28.80(14) . .
C2 Na1 N1 48.32(15) . .
O2 Na1 C4 104.22(19) . .
O1 Na1 C4 148.43(19) . .
C13 Na1 C4 108.21(17) . .
C1 Na1 C4 46.83(16) . .
C2 Na1 C4 48.04(17) . .
N1 Na1 C4 28.52(13) . .
O2 Na1 C3 84.40(19) . .
O1 Na1 C3 130.1(2) . .
C13 Na1 C3 136.96(18) . .
C1 Na1 C3 47.55(18) . .
C2 Na1 C3 29.71(18) . .
N1 Na1 C3 47.87(15) . .
C4 Na1 C3 28.87(15) . .
O2 Na1 C14 91.32(19) . .
O1 Na1 C14 99.95(19) . .
C13 Na1 C14 29.90(17) . .
C1 Na1 C14 136.57(18) . .
C2 Na1 C14 155.58(19) . .
N1 Na1 C14 110.41(16) . .
C4 Na1 C14 107.60(18) . .
C3 Na1 C14 129.6(2) . .
O2 Na1 C12 133.53(19) . .
O1 Na1 C12 108.39(19) . .
C13 Na1 C12 26.63(15) . .
C1 Na1 C12 92.80(17) . .
C2 Na1 C12 118.73(17) . .
N1 Na1 C12 70.69(14) . .
C4 Na1 C12 82.15(15) . .
C3 Na1 C12 111.01(16) . .
C14 Na1 C12 44.51(15) . .
C14 Na2 C13 30.87(17) . .
C14 Na2 C4 163.3(2) . 4_566
C13 Na2 C4 164.6(2) . 4_566
C14 Na2 C3 164.1(2) . 4_566
C13 Na2 C3 139.6(2) . 4_566
C4 Na2 C3 29.84(16) 4_566 4_566
C14 Na2 N1 146.4(2) . 4_566
C13 Na2 N1 140.8(2) . 4_566
C4 Na2 N1 29.28(14) 4_566 4_566
C3 Na2 N1 49.08(16) 4_566 4_566
C14 Na2 C15 29.39(17) . .
C13 Na2 C15 48.46(18) . .
C4 Na2 C15 145.5(2) 4_566 .
C3 Na2 C15 138.3(2) 4_566 .
N1 Na2 C15 162.97(19) 4_566 .
C14 Na2 C1 140.6(2) . 4_566
C13 Na2 C1 118.0(2) . 4_566
C4 Na2 C1 47.55(16) 4_566 4_566
C3 Na2 C1 48.16(18) 4_566 4_566
N1 Na2 C1 28.96(14) 4_566 4_566
C15 Na2 C1 166.3(2) . 4_566
C14 Na2 C2 147.2(2) . 4_566
C13 Na2 C2 116.4(2) . 4_566
C4 Na2 C2 48.77(17) 4_566 4_566
C3 Na2 C2 30.06(18) 4_566 4_566
N1 Na2 C2 48.60(15) 4_566 4_566
C15 Na2 C2 147.4(2) . 4_566
C1 Na2 C2 28.74(16) 4_566 4_566
C14 Na2 C12 48.57(17) . .
C13 Na2 C12 29.22(15) . .
C4 Na2 C12 146.50(19) 4_566 .
C3 Na2 C12 116.79(19) 4_566 .
N1 Na2 C12 150.26(18) 4_566 .
C15 Na2 C12 46.40(16) . .
C1 Na2 C12 121.33(19) 4_566 .
C2 Na2 C12 104.87(18) 4_566 .
C14 Na2 N3 48.19(16) . .
C13 Na2 N3 47.77(15) . .
C4 Na2 N3 138.45(19) 4_566 .
C3 Na2 N3 116.24(19) 4_566 .
N1 Na2 N3 165.30(18) 4_566 .
C15 Na2 N3 28.22(15) . .
C1 Na2 N3 143.95(19) 4_566 .
C2 Na2 N3 119.23(18) 4_566 .
C12 Na2 N3 27.65(13) . .
C14 Na2 Zn1 113.75(16) . 4_566
C13 Na2 Zn1 128.59(16) . 4_566
C4 Na2 Zn1 53.61(12) 4_566 4_566
C3 Na2 Zn1 81.95(13) 4_566 4_566
N1 Na2 Zn1 37.05(10) 4_566 4_566
C15 Na2 Zn1 127.03(15) . 4_566
C1 Na2 Zn1 61.15(13) 4_566 4_566
C2 Na2 Zn1 85.42(13) 4_566 4_566
C12 Na2 Zn1 157.79(15) . 4_566
N3 Na2 Zn1 154.78(13) . 4_566
C31 Na3 C43 137.0(2) . 4_565
C31 Na3 C42 124.1(2) . 4_565
C43 Na3 C42 29.8(2) 4_565 4_565
C31 Na3 N5 30.15(16) . .
C43 Na3 N5 131.3(2) 4_565 .
C42 Na3 N5 138.91(19) 4_565 .
C31 Na3 N7 133.2(2) . 4_565
C43 Na3 N7 48.5(2) 4_565 4_565
C42 Na3 N7 28.71(17) 4_565 4_565
N5 Na3 N7 161.19(19) . 4_565
C31 Na3 C44 166.3(2) . 4_565
C43 Na3 C44 30.1(2) 4_565 4_565
C42 Na3 C44 48.5(2) 4_565 4_565
N5 Na3 C44 144.6(2) . 4_565
N7 Na3 C44 47.77(19) 4_565 4_565
C31 Na3 C32 28.52(19) . .
C43 Na3 C32 109.4(2) 4_565 .
C42 Na3 C32 96.8(2) 4_565 .
N5 Na3 C32 47.71(16) . .
N7 Na3 C32 113.50(19) 4_565 .
C44 Na3 C32 139.4(2) 4_565 .
C31 Na3 C45 159.0(2) . 4_565
C43 Na3 C45 47.84(19) 4_565 4_565
C42 Na3 C45 46.78(19) 4_565 4_565
N5 Na3 C45 170.3(2) . 4_565
N7 Na3 C45 28.12(16) 4_565 4_565
C44 Na3 C45 28.53(18) 4_565 4_565
C32 Na3 C45 141.2(2) . 4_565
C31 Na3 C34 46.80(18) . .
C43 Na3 C34 103.6(2) 4_565 .
C42 Na3 C34 114.78(19) 4_565 .
N5 Na3 C34 27.80(14) . .
N7 Na3 C34 143.12(18) 4_565 .
C44 Na3 C34 122.3(2) 4_565 .
C32 Na3 C34 45.92(18) . .
C45 Na3 C34 150.0(2) 4_565 .
C31 Na3 C33 45.9(2) . .
C43 Na3 C33 92.9(2) 4_565 .
C42 Na3 C33 93.4(2) 4_565 .
N5 Na3 C33 45.55(16) . .
N7 Na3 C33 119.30(18) 4_565 .
C44 Na3 C33 120.4(2) 4_565 .
C32 Na3 C33 27.83(19) . .
C45 Na3 C33 138.66(19) 4_565 .
C34 Na3 C33 26.65(16) . .
O3 Na4 O4 93.1(2) . .
O3 Na4 C44 116.5(2) . .
O4 Na4 C44 86.2(2) . .
O3 Na4 C31 124.9(2) . .
O4 Na4 C31 85.3(2) . .
C44 Na4 C31 118.2(2) . .
O3 Na4 N5 135.5(2) . .
O4 Na4 N5 109.4(2) . .
C44 Na4 N5 103.21(19) . .
C31 Na4 N5 28.84(16) . .
O3 Na4 C32 96.7(2) . .
O4 Na4 C32 90.1(2) . .
C44 Na4 C32 146.7(2) . .
C31 Na4 C32 28.50(19) . .
N5 Na4 C32 47.42(17) . .
O3 Na4 C43 91.3(2) . .
O4 Na4 C43 103.4(3) . .
C44 Na4 C43 29.6(2) . .
C31 Na4 C43 142.6(2) . .
N5 Na4 C43 118.4(2) . .
C32 Na4 C43 164.0(2) . .
O3 Na4 C34 110.2(2) . .
O4 Na4 C34 132.0(2) . .
C44 Na4 C34 116.3(2) . .
C31 Na4 C34 46.87(18) . .
N5 Na4 C34 28.22(14) . .
C32 Na4 C34 47.31(18) . .
C43 Na4 C34 116.8(2) . .
O3 Na4 C33 88.4(2) . .
O4 Na4 C33 118.8(2) . .
C44 Na4 C33 144.6(2) . .
C31 Na4 C33 47.5(2) . .
N5 Na4 C33 47.17(17) . .
C32 Na4 C33 29.5(2) . .
C43 Na4 C33 137.7(3) . .
C34 Na4 C33 28.34(17) . .
O3 Na4 C45 137.3(2) . .
O4 Na4 C45 102.7(2) . .
C44 Na4 C45 28.68(18) . .
C31 Na4 C45 96.01(19) . .
N5 Na4 C45 75.65(17) . .
C32 Na4 C45 122.3(2) . .
C43 Na4 C45 46.65(19) . .
C34 Na4 C45 88.04(18) . .
C33 Na4 C45 116.4(2) . .
O3 Na4 C42 95.5(2) . .
O4 Na4 C42 130.0(2) . .
C44 Na4 C42 46.3(2) . .
C31 Na4 C42 126.5(2) . .
N5 Na4 C42 98.00(19) . .
C32 Na4 C42 137.2(2) . .
C43 Na4 C42 27.5(2) . .
C34 Na4 C42 90.0(2) . .
C33 Na4 C42 110.5(2) . .
C45 Na4 C42 44.59(18) . .
O3 Na4 N7 120.4(2) . .
O4 Na4 N7 129.1(2) . .
C44 Na4 N7 45.89(18) . .
C31 Na4 N7 101.47(18) . .
N5 Na4 N7 74.06(15) . .
C32 Na4 N7 119.25(19) . .
C43 Na4 N7 45.08(19) . .
C34 Na4 N7 74.06(16) . .
C33 Na4 N7 100.61(19) . .
C45 Na4 N7 26.90(15) . .
C42 Na4 N7 26.32(15) . .
C26 O1 C23 107.7(6) . .
C26 O1 Na1 123.3(4) . .
C23 O1 Na1 128.4(5) . .
C57 O4 C60 108.6(8) . .
C57 O4 Na4 121.2(6) . .
C60 O4 Na4 123.4(6) . .
C4 N1 C1 106.5(4) . .
C4 N1 Zn1 109.9(3) . .
C1 N1 Zn1 136.4(4) . .
C4 N1 Na2 73.6(3) . 4_565
C1 N1 Na2 76.9(3) . 4_565
Zn1 N1 Na2 91.06(16) . 4_565
C4 N1 Na1 76.1(3) . .
C1 N1 Na1 74.5(3) . .
Zn1 N1 Na1 137.2(2) . .
Na2 N1 Na1 129.71(18) 4_565 .
C5 N2 C6 112.0(4) . .
C5 N2 Zn1 108.9(3) . .
C6 N2 Zn1 118.0(4) . .
C5 N2 Zn2 111.7(3) . .
C6 N2 Zn2 117.9(3) . .
Zn1 N2 Zn2 85.66(16) . .
C12 N3 C15 106.5(5) . .
C12 N3 Zn2 112.3(3) . .
C15 N3 Zn2 140.9(4) . .
C12 N3 Na2 74.1(3) . .
C15 N3 Na2 70.5(3) . .
Zn2 N3 Na2 124.2(2) . .
C16 N4 C17 111.6(4) . .
C16 N4 Zn1 110.9(3) . .
C17 N4 Zn1 115.9(3) . .
C16 N4 Zn2 110.2(3) . .
C17 N4 Zn2 119.1(3) . .
Zn1 N4 Zn2 87.00(16) . .
C34 N5 C31 107.9(5) . .
C34 N5 Zn3 110.1(4) . .
C31 N5 Zn3 137.1(4) . .
C34 N5 Na3 86.2(3) . .
C31 N5 Na3 72.9(3) . .
Zn3 N5 Na3 90.47(18) . .
C34 N5 Na4 77.6(3) . .
C31 N5 Na4 74.7(3) . .
Zn3 N5 Na4 132.6(2) . .
Na3 N5 Na4 136.90(19) . .
C35 N6 C36 110.7(5) . .
C35 N6 Zn4 110.4(4) . .
C36 N6 Zn4 117.6(4) . .
C35 N6 Zn3 110.7(3) . .
C36 N6 Zn3 119.2(4) . .
Zn4 N6 Zn3 85.98(17) . .
C42 N7 C45 107.7(6) . .
C42 N7 Zn4 140.0(5) . .
C45 N7 Zn4 110.7(4) . .
C42 N7 Na3 71.3(3) . 4_566
C45 N7 Na3 79.2(3) . 4_566
Zn4 N7 Na3 105.2(2) . 4_566
C42 N7 Na4 74.1(4) . .
C45 N7 Na4 70.7(3) . .
Zn4 N7 Na4 129.5(2) . .
Na3 N7 Na4 123.7(2) 4_566 .
C46 N8 C47 110.8(5) . .
C46 N8 Zn3 111.1(4) . .
C47 N8 Zn3 118.0(3) . .
C46 N8 Zn4 110.6(3) . .
C47 N8 Zn4 118.1(4) . .
Zn3 N8 Zn4 86.15(17) . .
N1 C1 C2 111.2(5) . .
N1 C1 Na1 76.7(3) . .
C2 C1 Na1 76.6(3) . .
N1 C1 Na2 74.1(3) . 4_565
C2 C1 Na2 76.7(3) . 4_565
Na1 C1 Na2 129.4(2) . 4_565
N1 C1 H1 124.4 . .
C2 C1 H1 124.4 . .
Na1 C1 H1 114.1 . .
Na2 C1 H1 116.5 4_565 .
C1 C2 C3 105.6(5) . .
C1 C2 Na1 74.4(3) . .
C3 C2 Na1 76.2(3) . .
C1 C2 Na2 74.6(3) . 4_565
C3 C2 Na2 72.3(3) . 4_565
Na1 C2 Na2 127.1(2) . 4_565
C1 C2 H2 127.2 . .
C3 C2 H2 127.2 . .
Na1 C2 H2 114.7 . .
Na2 C2 H2 118.1 4_565 .
C4 C3 C2 106.5(5) . .
C4 C3 Na2 73.7(3) . 4_565
C2 C3 Na2 77.6(3) . 4_565
C4 C3 Na1 74.8(3) . .
C2 C3 Na1 74.1(3) . .
Na2 C3 Na1 128.8(2) 4_565 .
C4 C3 H3 126.7 . .
C2 C3 H3 126.7 . .
Na2 C3 H3 114.4 4_565 .
Na1 C3 H3 116.7 . .
N1 C4 C3 110.1(5) . .
N1 C4 C5 118.4(4) . .
C3 C4 C5 131.6(5) . .
N1 C4 Na2 77.1(3) . 4_565
C3 C4 Na2 76.5(3) . 4_565
C5 C4 Na2 113.5(3) . 4_565
N1 C4 Na1 75.4(3) . .
C3 C4 Na1 76.3(3) . .
C5 C4 Na1 114.8(3) . .
Na2 C4 Na1 131.3(2) 4_565 .
N2 C5 C4 113.3(4) . .
N2 C5 H5A 108.9 . .
C4 C5 H5A 108.9 . .
N2 C5 H5B 108.9 . .
C4 C5 H5B 108.9 . .
H5A C5 H5B 107.7 . .
C9 C6 N2 109.2(5) . .
C9 C6 C7 107.3(6) . .
N2 C6 C7 111.5(5) . .
C9 C6 C8 107.0(6) . .
N2 C6 C8 110.5(5) . .
C7 C6 C8 111.1(6) . .
C6 C7 H7A 109.5 . .
C6 C7 H7B 109.5 . .
H7A C7 H7B 109.5 . .
C6 C7 H7C 109.5 . .
H7A C7 H7C 109.5 . .
H7B C7 H7C 109.5 . .
C6 C8 H8A 109.5 . .
C6 C8 H8B 109.5 . .
H8A C8 H8B 109.5 . .
C6 C8 H8C 109.5 . .
H8A C8 H8C 109.5 . .
H8B C8 H8C 109.5 . .
C6 C9 H9A 109.5 . .
C6 C9 H9B 109.5 . .
H9A C9 H9B 109.5 . .
C6 C9 H9C 109.5 . .
H9A C9 H9C 109.5 . .
H9B C9 H9C 109.5 . .
C11 C10 Zn1 115.2(5) . .
C11 C10 H10A 108.5 . .
Zn1 C10 H10A 108.5 . .
C11 C10 H10B 108.5 . .
Zn1 C10 H10B 108.5 . .
H10A C10 H10B 107.5 . .
C10 C11 H11A 109.5 . .
C10 C11 H11B 109.5 . .
H11A C11 H11B 109.5 . .
C10 C11 H11C 109.5 . .
H11A C11 H11C 109.5 . .
H11B C11 H11C 109.5 . .
N3 C12 C13 109.8(5) . .
N3 C12 C16 120.0(5) . .
C13 C12 C16 130.2(5) . .
N3 C12 Na2 78.3(3) . .
C13 C12 Na2 69.5(3) . .
C16 C12 Na2 118.9(3) . .
N3 C12 Na1 95.9(3) . .
C13 C12 Na1 57.7(3) . .
C16 C12 Na1 114.3(3) . .
Na2 C12 Na1 121.25(19) . .
C12 C13 C14 106.6(5) . .
C12 C13 Na1 95.6(3) . .
C14 C13 Na1 82.2(3) . .
C12 C13 Na2 81.3(3) . .
C14 C13 Na2 73.2(3) . .
Na1 C13 Na2 153.0(3) . .
C12 C13 H13 126.7 . .
C14 C13 H13 126.7 . .
Na1 C13 H13 91.8 . .
Na2 C13 H13 111.7 . .
C15 C14 C13 106.1(5) . .
C15 C14 Na2 79.4(3) . .
C13 C14 Na2 76.0(3) . .
C15 C14 Na1 99.9(4) . .
C13 C14 Na1 67.9(3) . .
Na2 C14 Na1 142.2(2) . .
C15 C14 H14 127.0 . .
C13 C14 H14 127.0 . .
Na2 C14 H14 110.7 . .
Na1 C14 H14 99.8 . .
C14 C15 N3 111.0(5) . .
C14 C15 Na2 71.2(3) . .
N3 C15 Na2 81.2(3) . .
C14 C15 H15 124.0 . .
N3 C15 H15 124.0 . .
Na2 C15 H15 124.0 . .
N4 C16 C12 113.7(4) . .
N4 C16 H16A 108.8 . .
C12 C16 H16A 108.8 . .
N4 C16 H16B 108.8 . .
C12 C16 H16B 108.8 . .
H16A C16 H16B 107.7 . .
N4 C17 C18 111.6(5) . .
N4 C17 C20 111.4(5) . .
C18 C17 C20 110.5(5) . .
N4 C17 C19 108.9(5) . .
C18 C17 C19 107.1(5) . .
C20 C17 C19 107.1(5) . .
C17 C18 H18A 109.5 . .
C17 C18 H18B 109.5 . .
H18A C18 H18B 109.5 . .
C17 C18 H18C 109.5 . .
H18A C18 H18C 109.5 . .
H18B C18 H18C 109.5 . .
C17 C19 H19A 109.5 . .
C17 C19 H19B 109.5 . .
H19A C19 H19B 109.5 . .
C17 C19 H19C 109.5 . .
H19A C19 H19C 109.5 . .
H19B C19 H19C 109.5 . .
C17 C20 H20A 109.5 . .
C17 C20 H20B 109.5 . .
H20A C20 H20B 109.5 . .
C17 C20 H20C 109.5 . .
H20A C20 H20C 109.5 . .
H20B C20 H20C 109.5 . .
C22 C21 Zn2 117.2(5) . .
C22 C21 H21A 108.0 . .
Zn2 C21 H21A 108.0 . .
C22 C21 H21B 108.0 . .
Zn2 C21 H21B 108.0 . .
H21A C21 H21B 107.2 . .
C21 C22 H22A 109.5 . .
C21 C22 H22B 109.5 . .
H22A C22 H22B 109.5 . .
C21 C22 H22C 109.5 . .
H22A C22 H22C 109.5 . .
H22B C22 H22C 109.5 . .
O1 C23 C24 108.0(7) . .
O1 C23 H23A 110.1 . .
C24 C23 H23A 110.1 . .
O1 C23 H23B 110.1 . .
C24 C23 H23B 110.1 . .
H23A C23 H23B 108.4 . .
C25 C24 C23 105.9(8) . .
C25 C24 H24A 110.5 . .
C23 C24 H24A 110.5 . .
C25 C24 H24B 110.5 . .
C23 C24 H24B 110.5 . .
H24A C24 H24B 108.7 . .
C24 C25 C26 107.9(8) . .
C24 C25 H25A 110.1 . .
C26 C25 H25A 110.1 . .
C24 C25 H25B 110.1 . .
C26 C25 H25B 110.1 . .
H25A C25 H25B 108.4 . .
O1 C26 C25 105.1(7) . .
O1 C26 H26A 110.7 . .
C25 C26 H26A 110.7 . .
O1 C26 H26B 110.7 . .
C25 C26 H26B 110.7 . .
H26A C26 H26B 108.8 . .
C32 C31 N5 109.5(6) . .
C32 C31 Na3 85.2(4) . .
N5 C31 Na3 77.0(3) . .
C32 C31 Na4 77.4(4) . .
N5 C31 Na4 76.5(3) . .
Na3 C31 Na4 141.1(3) . .
C32 C31 H31 125.3 . .
N5 C31 H31 125.3 . .
Na3 C31 H31 105.5 . .
Na4 C31 H31 113.0 . .
C31 C32 C33 106.8(6) . .
C31 C32 Na4 74.1(4) . .
C33 C32 Na4 76.3(4) . .
C31 C32 Na3 66.3(4) . .
C33 C32 Na3 83.7(4) . .
Na4 C32 Na3 127.6(2) . .
C31 C32 H32 126.6 . .
C33 C32 H32 126.6 . .
Na4 C32 H32 115.4 . .
Na3 C32 H32 115.5 . .
C34 C33 C32 106.4(5) . .
C34 C33 Na4 75.6(4) . .
C32 C33 Na4 74.2(4) . .
C34 C33 Na3 71.5(4) . .
C32 C33 Na3 68.5(4) . .
Na4 C33 Na3 119.3(2) . .
C34 C33 H33 126.8 . .
C32 C33 H33 126.8 . .
Na4 C33 H33 115.8 . .
Na3 C33 H33 124.8 . .
N5 C34 C33 109.4(5) . .
N5 C34 C35 119.6(5) . .
C33 C34 C35 131.0(5) . .
N5 C34 Na4 74.2(3) . .
C33 C34 Na4 76.0(4) . .
C35 C34 Na4 114.9(4) . .
N5 C34 Na3 66.0(3) . .
C33 C34 Na3 81.9(4) . .
C35 C34 Na3 118.4(4) . .
Na4 C34 Na3 124.1(2) . .
N6 C35 C34 113.5(5) . .
N6 C35 H35A 108.9 . .
C34 C35 H35A 108.9 . .
N6 C35 H35B 108.9 . .
C34 C35 H35B 108.9 . .
H35A C35 H35B 107.7 . .
N6 C36 C39 110.2(5) . .
N6 C36 C37 107.7(5) . .
C39 C36 C37 108.3(6) . .
N6 C36 C38 110.7(6) . .
C39 C36 C38 111.2(6) . .
C37 C36 C38 108.5(6) . .
C36 C37 H37A 109.5 . .
C36 C37 H37B 109.5 . .
H37A C37 H37B 109.5 . .
C36 C37 H37C 109.5 . .
H37A C37 H37C 109.5 . .
H37B C37 H37C 109.5 . .
C36 C38 H38A 109.5 . .
C36 C38 H38B 109.5 . .
H38A C38 H38B 109.5 . .
C36 C38 H38C 109.5 . .
H38A C38 H38C 109.5 . .
H38B C38 H38C 109.5 . .
C36 C39 H39A 109.5 . .
C36 C39 H39B 109.5 . .
H39A C39 H39B 109.5 . .
C36 C39 H39C 109.5 . .
H39A C39 H39C 109.5 . .
H39B C39 H39C 109.5 . .
C41 C40 Zn3 123.7(4) . .
C41 C40 H40A 106.4 . .
Zn3 C40 H40A 106.4 . .
C41 C40 H40B 106.4 . .
Zn3 C40 H40B 106.4 . .
H40A C40 H40B 106.5 . .
C40 C41 H41A 109.5 . .
C40 C41 H41B 109.5 . .
H41A C41 H41B 109.5 . .
C40 C41 H41C 109.5 . .
H41A C41 H41C 109.5 . .
H41B C41 H41C 109.5 . .
N7 C42 C43 110.2(6) . .
N7 C42 Na3 80.0(4) . 4_566
C43 C42 Na3 74.8(4) . 4_566
N7 C42 Na4 79.5(4) . .
C43 C42 Na4 71.0(4) . .
Na3 C42 Na4 130.6(3) 4_566 .
N7 C42 H42 124.9 . .
C43 C42 H42 124.9 . .
Na3 C42 H42 112.3 4_566 .
Na4 C42 H42 116.3 . .
C42 C43 C44 107.0(6) . .
C42 C43 Na3 75.4(4) . 4_566
C44 C43 Na3 80.1(4) . 4_566
C42 C43 Na4 81.5(4) . .
C44 C43 Na4 73.0(4) . .
Na3 C43 Na4 137.2(3) 4_566 .
C42 C43 H43 126.5 . .
C44 C43 H43 126.5 . .
Na3 C43 H43 110.9 4_566 .
Na4 C43 H43 111.8 . .
C45 C44 C43 105.8(7) . .
C45 C44 Na4 80.0(4) . .
C43 C44 Na4 77.4(4) . .
C45 C44 Na3 78.2(4) . 4_566
C43 C44 Na3 69.8(4) . 4_566
Na4 C44 Na3 133.5(3) . 4_566
C45 C44 H44 127.1 . .
C43 C44 H44 127.1 . .
Na4 C44 H44 108.9 . .
Na3 C44 H44 117.0 4_566 .
N7 C45 C44 109.3(6) . .
N7 C45 C46 120.8(6) . .
C44 C45 C46 129.9(6) . .
N7 C45 Na3 72.6(3) . 4_566
C44 C45 Na3 73.2(4) . 4_566
C46 C45 Na3 121.2(4) . 4_566
N7 C45 Na4 82.4(3) . .
C44 C45 Na4 71.4(3) . .
C46 C45 Na4 112.7(4) . .
Na3 C45 Na4 126.1(2) 4_566 .
N8 C46 C45 113.1(5) . .
N8 C46 H46A 109.0 . .
C45 C46 H46A 109.0 . .
N8 C46 H46B 109.0 . .
C45 C46 H46B 109.0 . .
H46A C46 H46B 107.8 . .
N8 C47 C48 111.9(5) . .
N8 C47 C50 108.1(5) . .
C48 C47 C50 107.7(5) . .
N8 C47 C49 112.1(5) . .
C48 C47 C49 109.7(6) . .
C50 C47 C49 107.0(6) . .
C47 C48 H48A 109.5 . .
C47 C48 H48B 109.5 . .
H48A C48 H48B 109.5 . .
C47 C48 H48C 109.5 . .
H48A C48 H48C 109.5 . .
H48B C48 H48C 109.5 . .
C47 C49 H49A 109.5 . .
C47 C49 H49B 109.5 . .
H49A C49 H49B 109.5 . .
C47 C49 H49C 109.5 . .
H49A C49 H49C 109.5 . .
H49B C49 H49C 109.5 . .
C47 C50 H50A 109.5 . .
C47 C50 H50B 109.5 . .
H50A C50 H50B 109.5 . .
C47 C50 H50C 109.5 . .
H50A C50 H50C 109.5 . .
H50B C50 H50C 109.5 . .
C52A C51 Zn4 118.2(9) . .
C52A C51 H51A 107.8 . .
Zn4 C51 H51A 107.8 . .
C52A C51 H51B 107.8 . .
Zn4 C51 H51B 107.8 . .
H51A C51 H51B 107.1 . .
C51 C52A H52A 109.5 . .
C51 C52A H52B 109.5 . .
H52A C52A H52B 109.5 . .
C51 C52A H52C 109.5 . .
H52A C52A H52C 109.5 . .
H52B C52A H52C 109.5 . .
O4 C57 C58 105.9(10) . .
O4 C57 H57A 110.5 . .
C58 C57 H57A 110.5 . .
O4 C57 H57B 110.5 . .
C58 C57 H57B 110.5 . .
H57A C57 H57B 108.7 . .
C59 C58 C57 109.5(10) . .
C59 C58 H58A 109.8 . .
C57 C58 H58A 109.8 . .
C59 C58 H58B 109.8 . .
C57 C58 H58B 109.8 . .
H58A C58 H58B 108.2 . .
C58 C59 C60 106.9(11) . .
C58 C59 H59A 110.3 . .
C60 C59 H59A 110.3 . .
C58 C59 H59B 110.3 . .
C60 C59 H59B 110.3 . .
H59A C59 H59B 108.6 . .
C59 C60 O4 108.1(9) . .
C59 C60 H60A 110.1 . .
O4 C60 H60A 110.1 . .
C59 C60 H60B 110.1 . .
O4 C60 H60B 110.1 . .
H60A C60 H60B 108.4 . .

loop_
_geom_bond_atom_site_label_1
_geom_bond_atom_site_label_2
_geom_bond_distance
_geom_bond_site_symmetry_2
O2 C27A 1.393(14) .
O2 C27B 1.438(14) .
O2 C30A 1.442(12) .
O2 C30B 1.443(13) .
O2 Na1 2.298(5) .
C27A C28A 1.485(17) .
C27A H27A 0.9900 .
C27A H27B 0.9900 .
C28A C29A 1.57(2) .
C28A H28A 0.9900 .
C28A H28B 0.9900 .
C29A C30A 1.473(18) .
C29A H29A 0.9900 .
C29A H29B 0.9900 .
C30A H30A 0.9900 .
C30A H30B 0.9900 .
C27B C28B 1.464(18) .
C27B H27C 0.9900 .
C27B H27D 0.9900 .
C28B C29B 1.55(2) .
C28B H28C 0.9900 .
C28B H28D 0.9900 .
C29B C30B 1.454(16) .
C29B H29C 0.9900 .
C29B H29D 0.9900 .
C30B H30C 0.9900 .
C30B H30D 0.9900 .
O3 C56A 1.428(13) .
O3 C53A 1.431(15) .
O3 C53B 1.442(17) .
O3 C56B 1.445(14) .
O3 Na4 2.305(6) .
C53A C54A 1.450(16) .
C53A H53A 0.9900 .
C53A H53B 0.9900 .
C54A C55A 1.59(2) .
C54A H54A 0.9900 .
C54A H54B 0.9900 .
C55A C56A 1.441(16) .
C55A H55A 0.9900 .
C55A H55B 0.9900 .
C56A H56A 0.9900 .
C56A H56B 0.9900 .
C53B C54B 1.46(2) .
C53B H53C 0.9900 .
C53B H53D 0.9900 .
C54B C55B 1.86(5) .
C54B H54C 0.9900 .
C54B H54D 0.9900 .
C55B C56B 1.431(19) .
C55B H55C 0.9900 .
C55B H55D 0.9900 .
C56B H56C 0.9900 .
C56B H56D 0.9900 .
Zn1 C10 2.049(6) .
Zn1 N4 2.060(4) .
Zn1 N1 2.085(4) .
Zn1 N2 2.111(4) .
Zn1 Zn2 2.8709(9) .
Zn1 Na2 3.460(3) 4_565
Zn2 C21 2.013(6) .
Zn2 N3 2.075(5) .
Zn2 N4 2.110(4) .
Zn2 N2 2.112(4) .
Zn3 C40 2.034(6) .
Zn3 N8 2.054(4) .
Zn3 N5 2.101(5) .
Zn3 N6 2.112(4) .
Zn3 Zn4 2.8540(9) .
Zn4 C51 2.028(9) .
Zn4 N6 2.073(5) .
Zn4 N7 2.094(6) .
Zn4 N8 2.124(5) .
Na1 O1 2.331(5) .
Na1 C13 2.617(5) .
Na1 C1 2.741(6) .
Na1 C2 2.769(6) .
Na1 N1 2.769(5) .
Na1 C4 2.777(5) .
Na1 C3 2.797(6) .
Na1 C14 2.799(6) .
Na1 C12 3.080(5) .
Na2 C14 2.627(6) .
Na2 C13 2.663(6) .
Na2 C4 2.680(6) 4_566
Na2 C3 2.715(6) 4_566
Na2 N1 2.723(5) 4_566
Na2 C15 2.729(6) .
Na2 C1 2.758(6) 4_566
Na2 C2 2.784(6) 4_566
Na2 C12 2.809(6) .
Na2 N3 2.860(5) .
Na2 Zn1 3.460(3) 4_566
Na3 C31 2.621(7) .
Na3 C43 2.661(7) 4_565
Na3 C42 2.667(7) 4_565
Na3 N5 2.672(5) .
Na3 N7 2.774(6) 4_565
Na3 C44 2.792(7) 4_565
Na3 C32 2.853(7) .
Na3 C45 2.855(6) 4_565
Na3 C34 2.919(6) .
Na3 C33 3.048(7) .
Na4 O4 2.359(6) .
Na4 C44 2.750(6) .
Na4 C31 2.755(7) .
Na4 N5 2.777(5) .
Na4 C32 2.795(7) .
Na4 C43 2.808(7) .
Na4 C34 2.819(6) .
Na4 C33 2.823(7) .
Na4 C45 2.858(6) .
Na4 C42 2.935(7) .
Na4 N7 3.001(6) .
O1 C26 1.396(9) .
O1 C23 1.411(9) .
O4 C57 1.400(11) .
O4 C60 1.432(11) .
N1 C4 1.366(6) .
N1 C1 1.371(7) .
N1 Na2 2.723(5) 4_565
N2 C5 1.481(7) .
N2 C6 1.501(7) .
N3 C12 1.356(6) .
N3 C15 1.368(7) .
N4 C16 1.471(7) .
N4 C17 1.499(7) .
N5 C34 1.365(7) .
N5 C31 1.378(7) .
N6 C35 1.459(7) .
N6 C36 1.521(8) .
N7 C42 1.353(8) .
N7 C45 1.370(8) .
N7 Na3 2.774(6) 4_566
N8 C46 1.477(8) .
N8 C47 1.495(7) .
C1 C2 1.376(8) .
C1 Na2 2.758(6) 4_565
C1 H1 0.9500 .
C2 C3 1.427(8) .
C2 Na2 2.784(6) 4_565
C2 H2 0.9500 .
C3 C4 1.389(7) .
C3 Na2 2.715(6) 4_565
C3 H3 0.9500 .
C4 C5 1.507(7) .
C4 Na2 2.680(6) 4_565
C5 H5A 0.9900 .
C5 H5B 0.9900 .
C6 C9 1.490(9) .
C6 C7 1.545(9) .
C6 C8 1.553(9) .
C7 H7A 0.9800 .
C7 H7B 0.9800 .
C7 H7C 0.9800 .
C8 H8A 0.9800 .
C8 H8B 0.9800 .
C8 H8C 0.9800 .
C9 H9A 0.9800 .
C9 H9B 0.9800 .
C9 H9C 0.9800 .
C10 C11 1.506(9) .
C10 H10A 0.9900 .
C10 H10B 0.9900 .
C11 H11A 0.9800 .
C11 H11B 0.9800 .
C11 H11C 0.9800 .
C12 C13 1.387(7) .
C12 C16 1.490(7) .
C13 C14 1.408(8) .
C13 H13 0.9500 .
C14 C15 1.362(8) .
C14 H14 0.9500 .
C15 H15 1.0000 .
C16 H16A 0.9900 .
C16 H16B 0.9900 .
C17 C18 1.527(8) .
C17 C20 1.538(8) .
C17 C19 1.542(8) .
C18 H18A 0.9800 .
C18 H18B 0.9800 .
C18 H18C 0.9800 .
C19 H19A 0.9800 .
C19 H19B 0.9800 .
C19 H19C 0.9800 .
C20 H20A 0.9800 .
C20 H20B 0.9800 .
C20 H20C 0.9800 .
C21 C22 1.465(9) .
C21 H21A 0.9900 .
C21 H21B 0.9900 .
C22 H22A 0.9800 .
C22 H22B 0.9800 .
C22 H22C 0.9800 .
C23 C24 1.431(11) .
C23 H23A 0.9900 .
C23 H23B 0.9900 .
C24 C25 1.416(11) .
C24 H24A 0.9900 .
C24 H24B 0.9900 .
C25 C26 1.486(11) .
C25 H25A 0.9900 .
C25 H25B 0.9900 .
C26 H26A 0.9900 .
C26 H26B 0.9900 .
C31 C32 1.367(9) .
C31 H31 0.9500 .
C32 C33 1.432(10) .
C32 H32 0.9500 .
C33 C34 1.381(8) .
C33 H33 0.9500 .
C34 C35 1.495(8) .
C35 H35A 0.9900 .
C35 H35B 0.9900 .
C36 C39 1.522(9) .
C36 C37 1.536(9) .
C36 C38 1.539(9) .
C37 H37A 0.9800 .
C37 H37B 0.9800 .
C37 H37C 0.9800 .
C38 H38A 0.9800 .
C38 H38B 0.9800 .
C38 H38C 0.9800 .
C39 H39A 0.9800 .
C39 H39B 0.9800 .
C39 H39C 0.9800 .
C40 C41 1.495(8) .
C40 H40A 0.9900 .
C40 H40B 0.9900 .
C41 H41A 0.9800 .
C41 H41B 0.9800 .
C41 H41C 0.9800 .
C42 C43 1.371(10) .
C42 Na3 2.667(7) 4_566
C42 H42 0.9500 .
C43 C44 1.421(9) .
C43 Na3 2.661(7) 4_566
C43 H43 0.9500 .
C44 C45 1.393(9) .
C44 Na3 2.792(7) 4_566
C44 H44 0.9500 .
C45 C46 1.509(8) .
C45 Na3 2.855(6) 4_566
C46 H46A 0.9900 .
C46 H46B 0.9900 .
C47 C48 1.515(8) .
C47 C50 1.535(9) .
C47 C49 1.539(9) .
C48 H48A 0.9800 .
C48 H48B 0.9800 .
C48 H48C 0.9800 .
C49 H49A 0.9800 .
C49 H49B 0.9800 .
C49 H49C 0.9800 .
C50 H50A 0.9800 .
C50 H50B 0.9800 .
C50 H50C 0.9800 .
C51 C52A 1.371(16) .
C51 H51A 0.9900 .
C51 H51B 0.9900 .
C52A H52A 0.9800 .
C52A H52B 0.9800 .
C52A H52C 0.9800 .
C57 C58 1.445(14) .
C57 H57A 0.9900 .
C57 H57B 0.9900 .
C58 C59 1.394(14) .
C58 H58A 0.9900 .
C58 H58B 0.9900 .
C59 C60 1.419(13) .
C59 H59A 0.9900 .
C59 H59B 0.9900 .
C60 H60A 0.9900 .
C60 H60B 0.9900 .

loop_
_geom_torsion_atom_site_label_1
_geom_torsion_atom_site_label_2
_geom_torsion_atom_site_label_3
_geom_torsion_atom_site_label_4
_geom_torsion
_geom_torsion_site_symmetry_1
_geom_torsion_site_symmetry_4
C30A O2 C27A C28A -26(3) . .
Na1 O2 C27A C28A 163.3(12) . .
O2 C27A C28A C29A -6(3) . .
C27A C28A C29A C30A 33(2) . .
C27A O2 C30A C29A 49(2) . .
Na1 O2 C30A C29A -137.5(13) . .
C28A C29A C30A O2 -49(2) . .
C30B O2 C27B C28B -36(3) . .
Na1 O2 C27B C28B -168.6(16) . .
O2 C27B C28B C29B 47(3) . .
C27B C28B C29B C30B -41(3) . .
C27B O2 C30B C29B 7(2) . .
Na1 O2 C30B C29B 143.3(15) . .
C28B C29B C30B O2 22(3) . .
C56A O3 C53A C54A -24(2) . .
Na4 O3 C53A C54A 172.7(13) . .
O3 C53A C54A C55A 41(2) . .
C53A C54A C55A C56A -42(2) . .
C53A O3 C56A C55A -6(2) . .
Na4 O3 C56A C55A 154.4(11) . .
C54A C55A C56A O3 30(2) . .
C56B O3 C53B C54B -20(3) . .
Na4 O3 C53B C54B 144.5(19) . .
O3 C53B C54B C55B 52(3) . .
C53B C54B C55B C56B -68(3) . .
C54B C55B C56B O3 61(2) . .
C53B O3 C56B C55B -37(3) . .
Na4 O3 C56B C55B 158(2) . .
C4 N1 C1 C2 -0.2(6) . .
Zn1 N1 C1 C2 -145.9(4) . .
Na2 N1 C1 C2 -68.4(4) 4_565 .
Na1 N1 C1 C2 69.7(4) . .
C4 N1 C1 Na1 -69.9(3) . .
Zn1 N1 C1 Na1 144.3(4) . .
Na2 N1 C1 Na1 -138.17(17) 4_565 .
C4 N1 C1 Na2 68.2(3) . 4_565
Zn1 N1 C1 Na2 -77.5(5) . 4_565
Na1 N1 C1 Na2 138.17(17) . 4_565
N1 C1 C2 C3 0.7(6) . .
Na1 C1 C2 C3 70.5(4) . .
Na2 C1 C2 C3 -66.1(4) 4_565 .
N1 C1 C2 Na1 -69.8(4) . .
Na2 C1 C2 Na1 -136.59(18) 4_565 .
N1 C1 C2 Na2 66.8(4) . 4_565
Na1 C1 C2 Na2 136.59(18) . 4_565
C1 C2 C3 C4 -0.9(6) . .
Na1 C2 C3 C4 68.3(4) . .
Na2 C2 C3 C4 -68.6(4) 4_565 .
C1 C2 C3 Na2 67.7(4) . 4_565
Na1 C2 C3 Na2 136.92(17) . 4_565
C1 C2 C3 Na1 -69.2(4) . .
Na2 C2 C3 Na1 -136.92(17) 4_565 .
C1 N1 C4 C3 -0.4(6) . .
Zn1 N1 C4 C3 155.2(4) . .
Na2 N1 C4 C3 70.2(4) 4_565 .
Na1 N1 C4 C3 -69.2(4) . .
C1 N1 C4 C5 179.5(5) . .
Zn1 N1 C4 C5 -24.9(5) . .
Na2 N1 C4 C5 -110.0(5) 4_565 .
Na1 N1 C4 C5 110.6(4) . .
C1 N1 C4 Na2 -70.6(4) . 4_565
Zn1 N1 C4 Na2 85.1(2) . 4_565
Na1 N1 C4 Na2 -139.37(16) . 4_565
C1 N1 C4 Na1 68.8(3) . .
Zn1 N1 C4 Na1 -135.6(2) . .
Na2 N1 C4 Na1 139.37(16) 4_565 .
C2 C3 C4 N1 0.8(6) . .
Na2 C3 C4 N1 -70.6(4) 4_565 .
Na1 C3 C4 N1 68.6(4) . .
C2 C3 C4 C5 -179.0(5) . .
Na2 C3 C4 C5 109.6(6) 4_565 .
Na1 C3 C4 C5 -111.2(6) . .
C2 C3 C4 Na2 71.4(4) . 4_565
Na1 C3 C4 Na2 139.18(19) . 4_565
C2 C3 C4 Na1 -67.8(4) . .
Na2 C3 C4 Na1 -139.18(19) 4_565 .
C6 N2 C5 C4 119.5(5) . .
Zn1 N2 C5 C4 -12.9(5) . .
Zn2 N2 C5 C4 -105.8(4) . .
N1 C4 C5 N2 26.3(7) . .
C3 C4 C5 N2 -153.9(5) . .
Na2 C4 C5 N2 -61.3(5) 4_565 .
Na1 C4 C5 N2 112.6(4) . .
C5 N2 C6 C9 -179.5(5) . .
Zn1 N2 C6 C9 -51.8(6) . .
Zn2 N2 C6 C9 48.8(6) . .
C5 N2 C6 C7 -61.1(7) . .
Zn1 N2 C6 C7 66.6(6) . .
Zn2 N2 C6 C7 167.2(4) . .
C5 N2 C6 C8 63.0(6) . .
Zn1 N2 C6 C8 -169.3(4) . .
Zn2 N2 C6 C8 -68.7(6) . .
C15 N3 C12 C13 -0.6(6) . .
Zn2 N3 C12 C13 -176.0(3) . .
Na2 N3 C12 C13 63.0(4) . .
C15 N3 C12 C16 179.8(5) . .
Zn2 N3 C12 C16 4.3(6) . .
Na2 N3 C12 C16 -116.7(5) . .
C15 N3 C12 Na2 -63.5(4) . .
Zn2 N3 C12 Na2 121.0(3) . .
C15 N3 C12 Na1 57.2(4) . .
Zn2 N3 C12 Na1 -118.2(2) . .
Na2 N3 C12 Na1 120.75(18) . .
N3 C12 C13 C14 0.8(6) . .
C16 C12 C13 C14 -179.6(5) . .
Na2 C12 C13 C14 69.4(4) . .
Na1 C12 C13 C14 -83.5(4) . .
N3 C12 C13 Na1 84.4(4) . .
C16 C12 C13 Na1 -96.0(5) . .
Na2 C12 C13 Na1 152.9(3) . .
N3 C12 C13 Na2 -68.6(4) . .
C16 C12 C13 Na2 111.0(5) . .
Na1 C12 C13 Na2 -152.9(3) . .
C12 C13 C14 C15 -0.7(6) . .
Na1 C13 C14 C15 -94.3(4) . .
Na2 C13 C14 C15 74.4(4) . .
C12 C13 C14 Na2 -75.2(4) . .
Na1 C13 C14 Na2 -168.8(2) . .
C12 C13 C14 Na1 93.6(4) . .
Na2 C13 C14 Na1 168.8(2) . .
C13 C14 C15 N3 0.4(6) . .
Na2 C14 C15 N3 72.3(4) . .
Na1 C14 C15 N3 -69.2(5) . .
C13 C14 C15 Na2 -71.9(4) . .
Na1 C14 C15 Na2 -141.6(2) . .
C12 N3 C15 C14 0.1(6) . .
Zn2 N3 C15 C14 173.4(4) . .
Na2 N3 C15 C14 -65.9(4) . .
C12 N3 C15 Na2 65.9(4) . .
Zn2 N3 C15 Na2 -120.8(5) . .
C17 N4 C16 C12 143.7(5) . .
Zn1 N4 C16 C12 -85.5(5) . .
Zn2 N4 C16 C12 9.1(5) . .
N3 C12 C16 N4 -9.4(7) . .
C13 C12 C16 N4 171.0(5) . .
Na2 C12 C16 N4 -102.2(5) . .
Na1 C12 C16 N4 103.7(4) . .
C16 N4 C17 C18 59.4(6) . .
Zn1 N4 C17 C18 -68.8(5) . .
Zn2 N4 C17 C18 -170.5(4) . .
C16 N4 C17 C20 -64.6(6) . .
Zn1 N4 C17 C20 167.2(4) . .
Zn2 N4 C17 C20 65.4(6) . .
C16 N4 C17 C19 177.5(5) . .
Zn1 N4 C17 C19 49.3(6) . .
Zn2 N4 C17 C19 -52.4(6) . .
C26 O1 C23 C24 -24.0(10) . .
Na1 O1 C23 C24 164.7(6) . .
O1 C23 C24 C25 16.2(11) . .
C23 C24 C25 C26 -3.0(12) . .
C23 O1 C26 C25 21.3(10) . .
Na1 O1 C26 C25 -166.8(5) . .
C24 C25 C26 O1 -11.3(11) . .
C34 N5 C31 C32 0.0(7) . .
Zn3 N5 C31 C32 -151.5(5) . .
Na3 N5 C31 C32 -80.1(5) . .
Na4 N5 C31 C32 71.2(5) . .
C34 N5 C31 Na3 80.1(4) . .
Zn3 N5 C31 Na3 -71.4(5) . .
Na4 N5 C31 Na3 151.2(2) . .
C34 N5 C31 Na4 -71.2(4) . .
Zn3 N5 C31 Na4 137.4(5) . .
Na3 N5 C31 Na4 -151.2(2) . .
N5 C31 C32 C33 -0.6(8) . .
Na3 C31 C32 C33 -75.0(5) . .
Na4 C31 C32 C33 69.9(5) . .
N5 C31 C32 Na4 -70.6(5) . .
Na3 C31 C32 Na4 -144.9(2) . .
N5 C31 C32 Na3 74.4(4) . .
Na4 C31 C32 Na3 144.9(2) . .
C31 C32 C33 C34 1.0(8) . .
Na4 C32 C33 C34 69.4(5) . .
Na3 C32 C33 C34 -61.8(5) . .
C31 C32 C33 Na4 -68.4(5) . .
Na3 C32 C33 Na4 -131.22(19) . .
C31 C32 C33 Na3 62.8(5) . .
Na4 C32 C33 Na3 131.22(19) . .
C31 N5 C34 C33 0.6(7) . .
Zn3 N5 C34 C33 160.4(4) . .
Na3 N5 C34 C33 71.3(5) . .
Na4 N5 C34 C33 -68.5(5) . .
C31 N5 C34 C35 179.2(5) . .
Zn3 N5 C34 C35 -21.1(6) . .
Na3 N5 C34 C35 -110.2(5) . .
Na4 N5 C34 C35 110.0(5) . .
C31 N5 C34 Na4 69.2(4) . .
Zn3 N5 C34 Na4 -131.1(3) . .
Na3 N5 C34 Na4 139.81(17) . .
C31 N5 C34 Na3 -70.6(4) . .
Zn3 N5 C34 Na3 89.1(3) . .
Na4 N5 C34 Na3 -139.81(17) . .
C32 C33 C34 N5 -1.0(7) . .
Na4 C33 C34 N5 67.3(4) . .
Na3 C33 C34 N5 -60.9(4) . .
C32 C33 C34 C35 -179.3(6) . .
Na4 C33 C34 C35 -110.9(6) . .
Na3 C33 C34 C35 120.8(7) . .
C32 C33 C34 Na4 -68.4(5) . .
Na3 C33 C34 Na4 -128.25(18) . .
C32 C33 C34 Na3 59.9(5) . .
Na4 C33 C34 Na3 128.25(18) . .
C36 N6 C35 C34 128.3(5) . .
Zn4 N6 C35 C34 -99.6(5) . .
Zn3 N6 C35 C34 -6.2(6) . .
N5 C34 C35 N6 18.9(8) . .
C33 C34 C35 N6 -162.9(6) . .
Na4 C34 C35 N6 104.2(5) . .
Na3 C34 C35 N6 -58.0(5) . .
C35 N6 C36 C39 -63.4(7) . .
Zn4 N6 C36 C39 168.3(4) . .
Zn3 N6 C36 C39 66.7(6) . .
C35 N6 C36 C37 178.6(5) . .
Zn4 N6 C36 C37 50.3(6) . .
Zn3 N6 C36 C37 -51.3(6) . .
C35 N6 C36 C38 60.0(7) . .
Zn4 N6 C36 C38 -68.2(6) . .
Zn3 N6 C36 C38 -169.8(5) . .
C45 N7 C42 C43 2.0(7) . .
Zn4 N7 C42 C43 -161.2(5) . .
Na3 N7 C42 C43 -69.7(5) 4_566 .
Na4 N7 C42 C43 65.2(5) . .
C45 N7 C42 Na3 71.6(4) . 4_566
Zn4 N7 C42 Na3 -91.6(6) . 4_566
Na4 N7 C42 Na3 134.8(2) . 4_566
C45 N7 C42 Na4 -63.2(4) . .
Zn4 N7 C42 Na4 133.6(6) . .
Na3 N7 C42 Na4 -134.8(2) 4_566 .
N7 C42 C43 C44 -1.5(7) . .
Na3 C42 C43 C44 -74.6(4) 4_566 .
Na4 C42 C43 C44 69.2(4) . .
N7 C42 C43 Na3 73.1(5) . 4_566
Na4 C42 C43 Na3 143.7(2) . 4_566
N7 C42 C43 Na4 -70.7(5) . .
Na3 C42 C43 Na4 -143.7(2) 4_566 .
C42 C43 C44 C45 0.5(7) . .
Na3 C43 C44 C45 -70.8(4) 4_566 .
Na4 C43 C44 C45 75.6(4) . .
C42 C43 C44 Na4 -75.2(5) . .
Na3 C43 C44 Na4 -146.4(2) 4_566 .
C42 C43 C44 Na3 71.2(5) . 4_566
Na4 C43 C44 Na3 146.4(3) . 4_566
C42 N7 C45 C44 -1.7(7) . .
Zn4 N7 C45 C44 166.9(4) . .
Na3 N7 C45 C44 64.5(4) 4_566 .
Na4 N7 C45 C44 -67.1(4) . .
C42 N7 C45 C46 177.3(6) . .
Zn4 N7 C45 C46 -14.1(7) . .
Na3 N7 C45 C46 -116.5(5) 4_566 .
Na4 N7 C45 C46 111.9(5) . .
C42 N7 C45 Na3 -66.2(4) . 4_566
Zn4 N7 C45 Na3 102.3(3) . 4_566
Na4 N7 C45 Na3 -131.64(18) . 4_566
C42 N7 C45 Na4 65.5(4) . .
Zn4 N7 C45 Na4 -126.0(3) . .
Na3 N7 C45 Na4 131.64(18) 4_566 .
C43 C44 C45 N7 0.7(7) . .
Na4 C44 C45 N7 74.5(4) . .
Na3 C44 C45 N7 -64.2(4) 4_566 .
C43 C44 C45 C46 -178.1(6) . .
Na4 C44 C45 C46 -104.3(6) . .
Na3 C44 C45 C46 117.0(6) 4_566 .
C43 C44 C45 Na3 64.9(4) . 4_566
Na4 C44 C45 Na3 138.7(2) . 4_566
C43 C44 C45 Na4 -73.8(4) . .
Na3 C44 C45 Na4 -138.7(2) 4_566 .
C47 N8 C46 C45 134.0(5) . .
Zn3 N8 C46 C45 -92.8(5) . .
Zn4 N8 C46 C45 1.1(6) . .
N7 C45 C46 N8 9.0(8) . .
C44 C45 C46 N8 -172.3(6) . .
Na3 C45 C46 N8 -78.5(6) 4_566 .
Na4 C45 C46 N8 103.6(5) . .
C46 N8 C47 C48 57.0(6) . .
Zn3 N8 C47 C48 -72.7(6) . .
Zn4 N8 C47 C48 -174.1(4) . .
C46 N8 C47 C50 175.5(5) . .
Zn3 N8 C47 C50 45.8(6) . .
Zn4 N8 C47 C50 -55.6(5) . .
C46 N8 C47 C49 -66.8(7) . .
Zn3 N8 C47 C49 163.5(5) . .
Zn4 N8 C47 C49 62.1(7) . .
C60 O4 C57 C58 -7.4(15) . .
Na4 O4 C57 C58 144.6(9) . .
O4 C57 C58 C59 10.2(18) . .
C57 C58 C59 C60 -8.8(19) . .
C58 C59 C60 O4 4.0(17) . .
C57 O4 C60 C59 2.3(15) . .
Na4 O4 C60 C59 -149.0(9) . .

loop_
_platon_squeeze_void_nr
_platon_squeeze_void_average_x
_platon_squeeze_void_average_y
_platon_squeeze_void_average_z
_platon_squeeze_void_volume
_platon_squeeze_void_count_electrons
_platon_squeeze_void_content
1 0.000 0.003 -0.016 1800 307 ' '
